data_7133379
loop_
_publ_author_name
'R&#xed;os, Pablo'
'See, Matthew S.'
'Gonzalez, Oscar'
'Handford, Rex C.'
'Nicolay, Am&#xe9;lie'
'Rao, Guodong'
'Britt, R. David'
'Bediako, D. Kwabena'
'Tilley, T. Don'

_publ_section_title
;
 Iron homo- and heterobimetallic complexes supported by a symmetrical
 dinucleating ligand.
;
_journal_issue 67
_journal_name_full 'Chemical communications (Cambridge, England)'
_journal_page_first 8912
_journal_page_last 8915
_journal_paper_doi 10.1039/d4cc02155j
_journal_volume 60
_journal_year 2024
_chemical_formula_moiety '0.047(C90 H84 Cl2 Fe2 N24), 0.093(C F3 O3 S), 0.093(C2 H3 N), 0.047[C4H10OC2H3N]'
_chemical_formula_sum 'C96 H90 Cl2 F6 Fe2 N26 O6 S2'
_chemical_formula_weight 2064.65
_space_group_crystal_system triclinic
_space_group_IT_number 2
_space_group_name_Hall '-P 1'
_space_group_name_H-M_alt 'P -1'
_atom_sites_solution_hydrogens geom
_atom_sites_solution_primary dual
_audit_creation_date 2023-10-23
_audit_creation_method
;
Olex2 1.5
(compiled 2023.08.24 svn.re1ec1418 for OlexSys, GUI svn.r6817)
;
_audit_update_record
;
2024-04-17 deposited with the CCDC.	2024-07-22 downloaded from the CCDC.
;
_cell_angle_alpha 78.520(3)
_cell_angle_beta 74.856(3)
_cell_angle_gamma 72.035(3)
_cell_formula_units_Z 2
_cell_length_a 14.0576(10)
_cell_length_b 19.1460(14)
_cell_length_c 22.1777(16)
_cell_measurement_reflns_used 9613
_cell_measurement_temperature 100.15
_cell_measurement_theta_max 26.863
_cell_measurement_theta_min 2.837
_cell_volume 5435.1(7)
_computing_cell_refinement 'SAINT V8.40A (Bruker, 2019)'
_computing_data_reduction 'SAINT V8.40A (Bruker, 2019)'
_computing_molecular_graphics 'Olex2 1.5 (Dolomanov et al., 2009)'
_computing_publication_material 'Olex2 1.5 (Dolomanov et al., 2009)'
_computing_structure_refinement 'SHELXL 2018/3 (Sheldrick, 2015)'
_computing_structure_solution 'SHELXT 2018/2 (Sheldrick, 2018)'
_diffrn_ambient_temperature 100.15
_diffrn_measured_fraction_theta_full 0.999
_diffrn_measured_fraction_theta_max 0.990
_diffrn_measurement_device_type 'Bruker APEX-II CCD'
_diffrn_radiation_type synchrotron
_diffrn_radiation_wavelength 0.7288
_diffrn_reflns_av_R_equivalents 0.0428
_diffrn_reflns_av_unetI/netI 0.0413
_diffrn_reflns_Laue_measured_fraction_full 0.999
_diffrn_reflns_Laue_measured_fraction_max 0.990
_diffrn_reflns_limit_h_max 17
_diffrn_reflns_limit_h_min -17
_diffrn_reflns_limit_k_max 23
_diffrn_reflns_limit_k_min -23
_diffrn_reflns_limit_l_max 27
_diffrn_reflns_limit_l_min -27
_diffrn_reflns_number 77076
_diffrn_reflns_point_group_measured_fraction_full 0.999
_diffrn_reflns_point_group_measured_fraction_max 0.990
_diffrn_reflns_theta_full 25.930
_diffrn_reflns_theta_max 26.933
_diffrn_reflns_theta_min 1.418
_exptl_absorpt_coefficient_mu 0.452
_exptl_absorpt_correction_type none
_exptl_crystal_colour 'reddish orange'
_exptl_crystal_colour_modifier reddish
_exptl_crystal_colour_primary orange
_exptl_crystal_density_diffrn 1.262
_exptl_crystal_description needle
_exptl_crystal_F_000 2136
_exptl_crystal_size_max 0.028
_exptl_crystal_size_mid 0.008
_exptl_crystal_size_min 0.008
_refine_diff_density_max 1.240
_refine_diff_density_min -0.754
_refine_diff_density_rms 0.075
_refine_ls_extinction_method none
_refine_ls_goodness_of_fit_ref 1.054
_refine_ls_hydrogen_treatment constr
_refine_ls_matrix_type full
_refine_ls_number_parameters 1427
_refine_ls_number_reflns 21664
_refine_ls_number_restraints 252
_refine_ls_restrained_S_all 1.050
_refine_ls_R_factor_all 0.0715
_refine_ls_R_factor_gt 0.0602
_refine_ls_shift/su_max 0.001
_refine_ls_shift/su_mean 0.000
_refine_ls_structure_factor_coef Fsqd
_refine_ls_weighting_details 'w=1/[\s^2^(Fo^2^)+(0.1152P)^2^+3.3093P] where P=(Fo^2^+2Fc^2^)/3'
_refine_ls_weighting_scheme calc
_refine_ls_wR_factor_gt 0.1818
_refine_ls_wR_factor_ref 0.1911
_reflns_Friedel_coverage 0.000
_reflns_number_gt 17288
_reflns_number_total 21664
_reflns_threshold_expression 'I > 2\s(I)'
_cod_data_source_file d4cc02155j2.cif
_cod_data_source_block pr382_0m
_cod_depositor_comments 'Adding full bibliography for 7133376--7133380.cif.'
_cod_database_code 7133379
_shelx_shelxl_version_number 2018/3
_shelx_space_group_comment
;
The symmetry employed for this shelxl refinement is uniquely defined
by the following loop, which should always be used as a source of
symmetry information in preference to the above space-group names.
They are only intended as comments.
;
_shelx_estimated_absorpt_t_max 0.996
_shelx_estimated_absorpt_t_min 0.987
_olex2_refinement_description
;
1. Fixed Uiso
 At 1.2 times of:
  All C(H) groups
 At 1.5 times of:
  All C(H,H,H) groups
2. Rigid body (RIGU) restrains
 C60, C93, C89, C61, C87, C62, C91, C63, C86, C64, C88, C65, C90, C79, C92,
 C82, C94, C85
 with sigma for 1-2 distances of 0.001 and sigma for 1-3 distances of 0.001
 C96, C112, C108, C97, C106, C98, C110, C99, C105, C100, C107, C101, C109,
 C102, C111, C103, C113, C104
 with sigma for 1-2 distances of 0.001 and sigma for 1-3 distances of 0.001
3. Others
 Sof(C96)=Sof(H96A)=Sof(H96B)=Sof(H96C)=Sof(C97)=Sof(C98)=Sof(H98)=Sof(C99)=
 Sof(C100)=Sof(H100)=Sof(C101)=Sof(C102)=Sof(C103)=Sof(H10A)=Sof(H10B)=
 Sof(H10C)=Sof(C104)=Sof(H10D)=Sof(H10E)=Sof(H10F)=1-FVAR(1)
 Sof(C85)=Sof(H85A)=Sof(H85B)=Sof(H85C)=Sof(C86)=Sof(H86A)=Sof(H86B)=Sof(H86C)=
 Sof(C87)=Sof(C88)=Sof(C89)=Sof(C90)=Sof(H90)=Sof(C91)=Sof(C92)=Sof(H92)=
 Sof(C94)=Sof(H94A)=Sof(H94B)=Sof(H94C)=FVAR(1)
 Sof(C105)=Sof(H10G)=Sof(H10H)=Sof(H10I)=Sof(C106)=Sof(C107)=Sof(H107)=
 Sof(C108)=Sof(C109)=Sof(H10J)=Sof(H10K)=Sof(H10L)=Sof(C110)=Sof(H110)=
 Sof(C111)=Sof(C112)=Sof(H11A)=Sof(H11B)=Sof(H11C)=Sof(C113)=1-FVAR(2)
 Sof(C60)=Sof(C61)=Sof(C62)=Sof(H62)=Sof(C63)=Sof(C64)=Sof(H64)=Sof(C65)=
 Sof(C79)=Sof(H79A)=Sof(H79B)=Sof(H79C)=Sof(C82)=Sof(H82A)=Sof(H82B)=Sof(H82C)=
 Sof(C93)=Sof(H93A)=Sof(H93B)=Sof(H93C)=FVAR(2)
4.a Aromatic/amide H refined with riding coordinates:
 C8(H8), C11(H11), C14(H14), C18(H18), C21(H21), C23(H23), C25(H25), C26(H26),
 C27(H27), C28(H28), C30(H30), C32(H32), C34(H34), C35(H35), C37(H37), C39(H39),
  C40(H40), C52(H52), C56(H56), C57(H57), C59(H59), C62(H62), C64(H64),
 C66(H66), C68(H68), C70(H70), C72(H72), C77(H77), C90(H90), C92(H92), C98(H98),
  C100(H100), C107(H107), C110(H110)
4.b Fitted hexagon refined as free rotating group:
 C87(C88,C89,C90,C91,C92), C97(C98,C99,C100,C101,C102)
4.c Idealised Me refined as rotating group:
 C22(H22A,H22B,H22C), C24(H24A,H24B,H24C), C48(H48A,H48B,H48C), C53(H53A,H53B,
 H53C), C55(H55A,H55B,H55C), C1A(H1AA,H1AB,H1AC), C58(H58A,H58B,H58C), C69(H69A,
 H69B,H69C), C71(H71A,H71B,H71C), C73(H73A,H73B,H73C), C75(H75A,H75B,H75C),
 C76(H76A,H76B,H76C), C78(H78A,H78B,H78C), C79(H79A,H79B,H79C), C82(H82A,H82B,
 H82C), C85(H85A,H85B,H85C), C86(H86A,H86B,H86C), C93(H93A,H93B,H93C), C94(H94A,
 H94B,H94C), C95(H95A,H95B,H95C), C96(H96A,H96B,H96C), C103(H10A,H10B,H10C),
 C104(H10D,H10E,H10F), C105(H10G,H10H,H10I), C109(H10J,H10K,H10L), C112(H11A,
 H11B,H11C)
;
_olex2_submission_special_instructions 'No special instructions were received'

loop_
_space_group_symop_operation_xyz
'x, y, z'
'-x, -y, -z'

loop_
_atom_site_label
_atom_site_type_symbol
_atom_site_fract_x
_atom_site_fract_y
_atom_site_fract_z
_atom_site_U_iso_or_equiv
_atom_site_adp_type
_atom_site_occupancy
_atom_site_site_symmetry_order
_atom_site_calc_flag
_atom_site_refinement_flags_posn
_atom_site_refinement_flags_adp
_atom_site_refinement_flags_occupancy
_atom_site_disorder_assembly
_atom_site_disorder_group
Fe1 Fe 0.45573(3) 0.89990(2) 0.75135(2) 0.03020(11) Uani 1 1 d . . . . .
Fe2 Fe 0.43154(3) 0.74779(2) 0.72093(2) 0.03808(12) Uani 1 1 d . . . . .
Cl1 Cl 0.35519(5) 0.87783(4) 0.68688(3) 0.03640(15) Uani 1 1 d . . . . .
Cl2 Cl 0.42914(5) 0.78894(4) 0.81865(3) 0.03622(15) Uani 1 1 d . . . . .
S1 S 0.70883(8) 0.70552(5) 0.37904(4) 0.0630(2) Uani 1 1 d . . . . .
S2 S 0.55823(14) 0.63756(7) 1.09132(7) 0.0963(4) Uani 1 1 d . . . . .
N1 N 0.35448(17) 1.01054(13) 0.77218(10) 0.0352(5) Uani 1 1 d . . . . .
N2 N 0.60268(18) 1.05146(13) 0.61310(10) 0.0376(5) Uani 1 1 d . . . . .
N3 N 0.62055(16) 0.82923(12) 0.71602(10) 0.0322(5) Uani 1 1 d . . . . .
N4 N 0.51769(17) 0.98397(13) 0.67863(10) 0.0352(5) Uani 1 1 d . . . . .
N5 N 0.59710(17) 0.98105(13) 0.63163(10) 0.0350(5) Uani 1 1 d . . . . .
O1 O 0.7171(2) 0.65422(14) 0.43402(11) 0.0637(6) Uani 1 1 d . . . . .
N6 N 0.24739(16) 0.95578(13) 0.84876(10) 0.0354(5) Uani 1 1 d . . . . .
N7 N 0.58121(17) 0.76301(13) 0.65387(10) 0.0358(5) Uani 1 1 d . . . . .
N8 N 0.61916(17) 0.96213(15) 0.85893(11) 0.0437(6) Uani 1 1 d . . . . .
N9 N 0.54838(17) 0.91972(13) 0.80662(10) 0.0364(5) Uani 1 1 d . . . . .
N10 N 0.1226(2) 0.78215(15) 0.94375(11) 0.0478(6) Uani 1 1 d . . . . .
N11 N 0.52752(17) 0.96141(14) 0.85071(10) 0.0393(5) Uani 1 1 d . . . . .
N12 N 0.42998(19) 0.65716(14) 0.55973(12) 0.0455(6) Uani 1 1 d . . . . .
N13 N 0.0678(2) 0.81616(17) 0.99515(12) 0.0540(7) Uani 1 1 d . . . . .
N14 N 0.1918(2) 0.76056(16) 0.76182(12) 0.0470(6) Uani 1 1 d . . . . .
N15 N 0.01100(19) 0.97852(17) 0.77022(11) 0.0478(6) Uani 1 1 d . . . . .
N16 N 0.0811(2) 0.88273(16) 0.98428(12) 0.0495(6) Uani 1 1 d . . . . .
N17 N -0.0550(2) 0.89447(19) 0.76526(13) 0.0542(7) Uani 1 1 d . . . . .
N18 N -0.0767(2) 0.96436(19) 0.76763(13) 0.0554(7) Uani 1 1 d . . . . .
N19 N 0.43782(18) 0.70909(14) 0.63369(12) 0.0429(6) Uani 1 1 d . . . . .
N1A N 0.37710(19) 0.68185(15) 0.61497(12) 0.0473(6) Uani 1 1 d . . . . .
C1 C 0.6904(2) 0.84951(16) 0.73387(12) 0.0350(6) Uani 1 1 d . . . . .
C2 C 0.4727(2) 1.05572(16) 0.69048(12) 0.0379(6) Uani 1 1 d . . . . .
C3 C 0.6840(2) 1.06751(16) 0.56153(12) 0.0382(6) Uani 1 1 d . . . . .
N20 N 0.6308(2) 0.62151(16) 0.75941(14) 0.0540(7) Uani 1 1 d . . . . .
N21 N 0.5371(2) 0.64076(15) 0.75037(13) 0.0489(6) Uani 1 1 d . . . . .
C4 C 0.3854(2) 1.06982(16) 0.74343(13) 0.0404(6) Uani 1 1 d . . . . .
C5 C 0.6511(2) 0.89469(16) 0.78513(12) 0.0362(6) Uani 1 1 d . . . . .
N22 N 0.3380(2) 0.66820(15) 0.76254(12) 0.0472(6) Uani 1 1 d . . . . .
C6 C 0.2765(2) 1.01765(16) 0.82381(12) 0.0368(6) Uani 1 1 d . . . . .
C7 C 0.7788(2) 1.05947(18) 0.57413(13) 0.0432(7) Uani 1 1 d . . . . .
C8 C 0.8548(2) 1.07544(19) 0.52378(13) 0.0477(7) Uani 1 1 d . . . . .
H8 H 0.920489 1.070591 0.530828 0.057 Uiso 1 1 calc R U . . .
C9 C 0.2311(2) 1.08682(18) 0.84880(14) 0.0472(7) Uani 1 1 d . . . . .
N23 N 0.6485(3) 0.54943(17) 0.78478(17) 0.0659(8) Uani 1 1 d . . . . .
C10 C 0.6613(2) 1.09112(17) 0.50205(13) 0.0420(6) Uani 1 1 d . . . . .
C11 C 0.5273(2) 1.09910(17) 0.64818(13) 0.0421(6) Uani 1 1 d . . . . .
H11 H 0.514916 1.151286 0.644338 0.051 Uiso 1 1 calc R U . . .
C12 C 0.6091(2) 0.72656(17) 0.60397(13) 0.0411(6) Uani 1 1 d . . . . .
C13 C 0.1444(2) 0.89049(17) 0.92673(12) 0.0402(6) Uani 1 1 d . . . . .
C14 C 0.7948(2) 0.83228(18) 0.70440(14) 0.0436(7) Uani 1 1 d . . . . .
H14 H 0.841959 0.847256 0.719406 0.052 Uiso 1 1 calc R U . . .
C15 C 0.6225(2) 1.0098(2) 0.90109(13) 0.0454(7) Uani 1 1 d . . . . .
C16 C 0.7561(2) 0.76999(18) 0.63439(14) 0.0430(7) Uani 1 1 d . . . . .
C17 C 0.1749(2) 0.95874(17) 0.90103(12) 0.0392(6) Uani 1 1 d . . . . .
C18 C 0.6973(2) 0.92202(18) 0.81908(13) 0.0428(7) Uani 1 1 d . . . . .
H18 H 0.768562 0.914377 0.815347 0.051 Uiso 1 1 calc R U . . .
C19 C 0.8369(3) 1.0985(2) 0.46309(13) 0.0498(8) Uani 1 1 d . . . . .
C20 C 0.6532(2) 0.78726(15) 0.66807(12) 0.0349(6) Uani 1 1 d . . . . .
C21 C 0.7404(3) 1.10596(19) 0.45311(13) 0.0482(7) Uani 1 1 d . . . . .
H21 H 0.728151 1.121656 0.411749 0.058 Uiso 1 1 calc R U . . .
C22 C 0.7983(3) 1.0352(2) 0.64005(14) 0.0599(9) Uani 1 1 d . . . . .
H22A H 0.792287 0.984553 0.654153 0.090 Uiso 1 1 calc R U . . .
H22B H 0.747897 1.068541 0.668677 0.090 Uiso 1 1 calc R U . . .
H22C H 0.867363 1.036691 0.640019 0.090 Uiso 1 1 calc R U . . .
C23 C 0.6118(3) 1.1303(2) 0.91970(15) 0.0555(8) Uani 1 1 d . . . . .
H23 H 0.603321 1.181620 0.905689 0.067 Uiso 1 1 calc R U . . .
C24 C 0.5556(2) 1.1016(2) 0.49130(14) 0.0501(7) Uani 1 1 d . . . . .
H24A H 0.507818 1.144373 0.510916 0.075 Uiso 1 1 calc R U . . .
H24B H 0.532707 1.057137 0.510062 0.075 Uiso 1 1 calc R U . . .
H24C H 0.557811 1.110167 0.445954 0.075 Uiso 1 1 calc R U . . .
C25 C 0.1710(2) 0.82636(17) 0.90096(13) 0.0419(6) Uani 1 1 d . . . . .
H25 H 0.214332 0.815565 0.861296 0.050 Uiso 1 1 calc R U . . .
O2 O 0.6077(3) 0.72868(18) 0.36598(16) 0.0865(9) Uani 1 1 d . . . . .
C26 C 0.1275(2) 1.02378(19) 0.93067(14) 0.0474(7) Uani 1 1 d . . . . .
H26 H 0.077328 1.023059 0.968815 0.057 Uiso 1 1 calc R U . . .
C27 C 0.5239(2) 0.66828(17) 0.54348(15) 0.0448(7) Uani 1 1 d . . . . .
H27 H 0.575435 0.655770 0.506961 0.054 Uiso 1 1 calc R U . . .
C28 C 0.3386(2) 0.51447(17) 0.51981(17) 0.0496(7) Uani 1 1 d . . . . .
H28 H 0.331535 0.466193 0.536432 0.060 Uiso 1 1 calc R U . . .
C29 C 0.3870(2) 0.62030(17) 0.52665(15) 0.0444(7) Uani 1 1 d . . . . .
C30 C 0.8273(2) 0.79383(19) 0.65406(15) 0.0474(7) Uani 1 1 d . . . . .
H30 H 0.897023 0.783167 0.632428 0.057 Uiso 1 1 calc R U . . .
C31 C 0.6351(2) 0.9792(2) 0.96190(14) 0.0460(7) Uani 1 1 d . . . . .
C32 C 0.1543(3) 1.08676(19) 0.90415(15) 0.0511(8) Uani 1 1 d . . . . .
H32 H 0.121325 1.131026 0.922861 0.061 Uiso 1 1 calc R U . . .
C33 C 0.6125(3) 1.0834(2) 0.87841(14) 0.0533(8) Uani 1 1 d . . . . .
C34 C 0.6351(2) 1.0275(2) 1.00106(14) 0.0491(8) Uani 1 1 d . . . . .
H34 H 0.643428 1.008563 1.042894 0.059 Uiso 1 1 calc R U . . .
C35 C 0.0880(2) 0.91677(19) 0.76893(13) 0.0447(7) Uani 1 1 d . . . . .
H35 H 0.157008 0.911542 0.770043 0.054 Uiso 1 1 calc R U . . .
C36 C 0.0455(2) 0.8626(2) 0.76563(14) 0.0484(8) Uani 1 1 d . . . . .
C37 C 0.3418(3) 1.14043(18) 0.76362(15) 0.0529(8) Uani 1 1 d . . . . .
H37 H 0.364603 1.181906 0.740758 0.063 Uiso 1 1 calc R U . . .
F1 F 0.7780(3) 0.6857(2) 0.25976(14) 0.1403(15) Uani 1 1 d . . . . .
C38 C 0.5283(2) 0.70168(17) 0.59145(13) 0.0417(6) Uani 1 1 d . . . . .
C39 C 0.7087(2) 0.70999(19) 0.56639(15) 0.0498(8) Uani 1 1 d . . . . .
H39 H 0.724300 0.684826 0.530700 0.060 Uiso 1 1 calc R U . . .
C40 C 0.7824(2) 0.7308(2) 0.58231(16) 0.0529(8) Uani 1 1 d . . . . .
H40 H 0.850792 0.719059 0.558506 0.063 Uiso 1 1 calc R U . . .
O3 O 0.7569(3) 0.7626(2) 0.37050(19) 0.1108(12) Uani 1 1 d . . . . .
C41 C 0.0082(3) 1.0518(2) 0.77925(17) 0.0565(9) Uani 1 1 d . . . . .
C42 C -0.0513(3) 1.0786(2) 0.83539(18) 0.0585(9) Uani 1 1 d . . . . .
C43 C 0.6235(2) 1.1024(2) 0.98108(15) 0.0510(8) Uani 1 1 d . . . . .
C44 C 0.1818(3) 0.6335(2) 0.77313(19) 0.0638(10) Uani 1 1 d . . . . .
C45 C 0.3870(3) 0.59681(19) 0.77050(15) 0.0521(8) Uani 1 1 d . . . . .
C46 C 0.4948(3) 0.58281(18) 0.76999(16) 0.0521(8) Uani 1 1 d . . . . .
C47 C 0.2364(2) 0.6876(2) 0.76548(15) 0.0496(8) Uani 1 1 d . . . . .
C48 C 0.6474(3) 0.8983(2) 0.98505(16) 0.0550(8) Uani 1 1 d . . . . .
H48A H 0.712812 0.869344 0.962454 0.083 Uiso 1 1 calc R U . . .
H48B H 0.591175 0.883433 0.977515 0.083 Uiso 1 1 calc R U . . .
H48C H 0.646137 0.889465 1.030283 0.083 Uiso 1 1 calc R U . . .
C49 C 0.3812(2) 0.54855(17) 0.55170(15) 0.0464(7) Uani 1 1 d . . . . .
C50 C 0.0918(2) 0.7834(2) 0.76533(15) 0.0509(8) Uani 1 1 d . . . . .
C51 C 0.3545(3) 0.65731(19) 0.47245(19) 0.0587(9) Uani 1 1 d . . . . .
C52 C 0.2661(3) 1.14768(19) 0.81674(16) 0.0552(8) Uani 1 1 d . . . . .
H52 H 0.237129 1.194352 0.831986 0.066 Uiso 1 1 calc R U . . .
C53 C -0.1064(3) 1.0321(2) 0.88657(16) 0.0581(8) Uani 1 1 d . . . . .
H53A H -0.172081 1.034972 0.877272 0.087 Uiso 1 1 calc R U . . .
H53B H -0.118660 1.050315 0.926947 0.087 Uiso 1 1 calc R U . . .
H53C H -0.064625 0.980517 0.888937 0.087 Uiso 1 1 calc R U . . .
C54 C 0.3065(3) 0.54801(19) 0.46518(19) 0.0578(9) Uani 1 1 d . . . . .
C55 C 0.9207(3) 1.1148(3) 0.40878(15) 0.0690(11) Uani 1 1 d . . . . .
H55A H 0.981158 1.111171 0.424626 0.103 Uiso 1 1 calc R U . . .
H55B H 0.896915 1.164979 0.387497 0.103 Uiso 1 1 calc R U . . .
H55C H 0.938486 1.078992 0.378922 0.103 Uiso 1 1 calc R U . . .
F2 F 0.7060(3) 0.6410(3) 1.1409(2) 0.1387(14) Uani 1 1 d . . . . .
C56 C 0.3382(3) 0.5400(2) 0.77975(18) 0.0613(9) Uani 1 1 d . . . . .
H56 H 0.375529 0.489474 0.785934 0.074 Uiso 1 1 calc R U . . .
C57 C 0.0317(3) 0.7337(2) 0.77193(19) 0.0651(10) Uani 1 1 d . . . . .
H57 H -0.039839 0.752195 0.773731 0.078 Uiso 1 1 calc R U . . .
F3 F 0.5938(4) 0.7475(2) 1.1298(2) 0.1486(16) Uani 1 1 d . . . . .
F4 F 0.8848(3) 0.6245(3) 0.3229(2) 0.167(2) Uani 1 1 d . . . . .
C1A C 0.6210(3) 1.1546(2) 1.02476(18) 0.0646(10) Uani 1 1 d . . . . .
H1AA H 0.619172 1.128324 1.067586 0.097 Uiso 1 1 calc R U . . .
H1AB H 0.559853 1.196605 1.024574 0.097 Uiso 1 1 calc R U . . .
H1AC H 0.682329 1.172599 1.010458 0.097 Uiso 1 1 calc R U . . .
F5 F 0.7535(4) 0.58962(19) 0.32072(16) 0.1542(19) Uani 1 1 d . . . . .
C58 C 0.5996(4) 1.1149(3) 0.81157(16) 0.0750(12) Uani 1 1 d . . . . .
H58A H 0.662005 1.093458 0.781651 0.112 Uiso 1 1 calc R U . . .
H58B H 0.587034 1.168793 0.806137 0.112 Uiso 1 1 calc R U . . .
H58C H 0.541425 1.102647 0.803844 0.112 Uiso 1 1 calc R U . . .
C59 C 0.5669(3) 0.5235(2) 0.7915(2) 0.0666(10) Uani 1 1 d . . . . .
H59 H 0.560870 0.474916 0.807653 0.080 Uiso 1 1 calc R U . . .
O4 O 0.5082(4) 0.6218(3) 1.1536(2) 0.1290(15) Uani 1 1 d . . . . .
C60 C 0.1042(7) 0.7128(5) 0.9341(5) 0.0426(17) Uani 0.470(8) 1 d . . P A 1
C61 C 0.0063(9) 0.7082(5) 0.9309(5) 0.0511(18) Uani 0.470(8) 1 d . . P A 1
C62 C -0.0044(7) 0.6415(5) 0.9257(4) 0.0562(17) Uani 0.470(8) 1 d . . P A 1
H62 H -0.069076 0.637778 0.923165 0.067 Uiso 0.470(8) 1 calc R U P A 1
C63 C 0.0790(7) 0.5782(5) 0.9241(4) 0.0570(18) Uani 0.470(8) 1 d . . P A 1
C64 C 0.1733(8) 0.5837(4) 0.9266(4) 0.0537(18) Uani 0.470(8) 1 d . . P A 1
H64 H 0.229710 0.540624 0.924352 0.064 Uiso 0.470(8) 1 calc R U P A 1
C65 C 0.1887(7) 0.6521(4) 0.9323(4) 0.0442(16) Uani 0.470(8) 1 d . . P A 1
C66 C 0.0762(3) 0.6606(3) 0.7756(2) 0.0753(12) Uani 1 1 d . . . . .
H66 H 0.036224 0.627221 0.779901 0.090 Uiso 1 1 calc R U . . .
C67 C 0.0644(3) 1.0926(3) 0.7323(2) 0.0821(14) Uani 1 1 d . . . . .
C68 C 0.3148(3) 0.6203(2) 0.4413(2) 0.0711(11) Uani 1 1 d . . . . .
H68 H 0.293060 0.644049 0.403418 0.085 Uiso 1 1 calc R U . . .
C69 C 0.4183(3) 0.5095(2) 0.61036(18) 0.0645(10) Uani 1 1 d . . . . .
H69A H 0.367173 0.527535 0.647349 0.097 Uiso 1 1 calc R U . . .
H69B H 0.483042 0.519369 0.609595 0.097 Uiso 1 1 calc R U . . .
H69C H 0.428984 0.456093 0.612472 0.097 Uiso 1 1 calc R U . . .
C70 C 0.2376(3) 0.5589(2) 0.7796(2) 0.0733(12) Uani 1 1 d . . . . .
H70 H 0.204291 0.521331 0.783982 0.088 Uiso 1 1 calc R U . . .
C71 C 0.2634(4) 0.5086(2) 0.4306(2) 0.0782(12) Uani 1 1 d . . . . .
H71A H 0.201743 0.542566 0.417917 0.117 Uiso 1 1 calc R U . . .
H71B H 0.246016 0.465634 0.458343 0.117 Uiso 1 1 calc R U . . .
H71C H 0.314565 0.492153 0.393096 0.117 Uiso 1 1 calc R U . . .
O5 O 0.4950(5) 0.6908(2) 1.0549(3) 0.161(2) Uani 1 1 d . . . . .
C72 C -0.0553(4) 1.1499(3) 0.8427(3) 0.0914(15) Uani 1 1 d . . . . .
H72 H -0.095649 1.169112 0.880441 0.110 Uiso 1 1 calc R U . . .
C73 C 0.1275(4) 1.0629(4) 0.6736(2) 0.109(2) Uani 1 1 d . . . . .
H73A H 0.153233 1.101952 0.644446 0.164 Uiso 1 1 calc R U . . .
H73B H 0.085677 1.045329 0.653961 0.164 Uiso 1 1 calc R U . . .
H73C H 0.185341 1.021617 0.683356 0.164 Uiso 1 1 calc R U . . .
N24 N 0.8908(4) 0.8803(4) 0.5030(2) 0.126(2) Uani 1 1 d . . . . .
C74 C 0.7387(5) 0.6908(3) 0.8600(3) 0.1015(19) Uani 1 1 d . . . . .
C75 C 0.6436(4) 0.6922(4) 0.9001(3) 0.1092(19) Uani 1 1 d . . . . .
H75A H 0.596915 0.686641 0.876529 0.164 Uiso 1 1 calc R U . . .
H75B H 0.615387 0.739538 0.917318 0.164 Uiso 1 1 calc R U . . .
H75C H 0.651706 0.651541 0.934651 0.164 Uiso 1 1 calc R U . . .
C76 C 0.3605(4) 0.7356(2) 0.4459(3) 0.0908(15) Uani 1 1 d . . . . .
H76A H 0.432354 0.735924 0.430518 0.136 Uiso 1 1 calc R U . . .
H76B H 0.328144 0.767947 0.478934 0.136 Uiso 1 1 calc R U . . .
H76C H 0.324706 0.753585 0.410971 0.136 Uiso 1 1 calc R U . . .
C77 C 0.0547(5) 1.1657(4) 0.7446(4) 0.121(3) Uani 1 1 d . . . . .
H77 H 0.090722 1.196097 0.713986 0.145 Uiso 1 1 calc R U . . .
C78 C 0.7113(4) 0.9010(3) 0.4805(2) 0.0858(13) Uani 1 1 d . . . . .
H78A H 0.699960 0.942001 0.446496 0.129 Uiso 1 1 calc R U . . .
H78B H 0.658700 0.913079 0.518597 0.129 Uiso 1 1 calc R U . . .
H78C H 0.707589 0.855880 0.467838 0.129 Uiso 1 1 calc R U . . .
C79 C -0.0815(8) 0.7777(6) 0.9308(7) 0.068(3) Uani 0.470(8) 1 d . . P A 1
H79A H -0.106053 0.792390 0.973222 0.102 Uiso 0.470(8) 1 calc R U P A 1
H79B H -0.137357 0.768302 0.917635 0.102 Uiso 0.470(8) 1 calc R U P A 1
H79C H -0.058189 0.817580 0.901329 0.102 Uiso 0.470(8) 1 calc R U P A 1
F6 F 0.6989(6) 0.7049(4) 1.0482(3) 0.240(4) Uani 1 1 d . . . . .
C80 C 0.8115(4) 0.8893(3) 0.4932(2) 0.0880(14) Uani 1 1 d . . . . .
O6 O 0.6196(5) 0.5767(3) 1.0632(3) 0.172(2) Uani 1 1 d . . . . .
C81 C -0.0045(6) 1.1931(3) 0.7989(4) 0.119(2) Uani 1 1 d . . . . .
C82 C 0.2923(7) 0.6561(5) 0.9355(4) 0.0527(19) Uani 0.470(8) 1 d . . P A 1
H82A H 0.317597 0.688687 0.898904 0.079 Uiso 0.470(8) 1 calc R U P A 1
H82B H 0.339920 0.606398 0.935600 0.079 Uiso 0.470(8) 1 calc R U P A 1
H82C H 0.286943 0.675771 0.974204 0.079 Uiso 0.470(8) 1 calc R U P A 1
C83 C 0.6452(7) 0.6858(5) 1.1015(3) 0.125(2) Uani 1 1 d . . . . .
C84 C 0.7827(6) 0.6494(3) 0.3173(2) 0.112(2) Uani 1 1 d . . . . .
C85 C 0.6512(8) 0.4902(7) 0.9094(5) 0.095(3) Uani 0.591(6) 1 d . . P B 1
H85A H 0.597737 0.534874 0.899417 0.142 Uiso 0.591(6) 1 calc R U P B 1
H85B H 0.664360 0.490935 0.950570 0.142 Uiso 0.591(6) 1 calc R U P B 1
H85C H 0.628653 0.446292 0.910714 0.142 Uiso 0.591(6) 1 calc R U P B 1
N25 N 0.8165(5) 0.6856(5) 0.8273(4) 0.192(4) Uani 1 1 d . . . . .
C86 C 0.8436(7) 0.5472(6) 0.6868(4) 0.083(2) Uani 0.591(6) 1 d . . P B 1
H86A H 0.791476 0.533854 0.672980 0.125 Uiso 0.591(6) 1 calc R U P B 1
H86B H 0.911199 0.526840 0.660807 0.125 Uiso 0.591(6) 1 calc R U P B 1
H86C H 0.828786 0.601232 0.682260 0.125 Uiso 0.591(6) 1 calc R U P B 1
C87 C 0.7508(3) 0.4881(3) 0.8582(2) 0.0741(19) Uani 0.591(6) 1 d G . P B 1
C88 C 0.7508(3) 0.5180(3) 0.7958(3) 0.0605(16) Uani 0.591(6) 1 d G . P B 1
C89 C 0.8429(4) 0.5169(3) 0.7528(2) 0.0630(15) Uani 0.591(6) 1 d G . P B 1
C90 C 0.9350(3) 0.4858(3) 0.7722(2) 0.0679(16) Uani 0.591(6) 1 d G . P B 1
H90 H 0.997948 0.485078 0.742842 0.081 Uiso 0.591(6) 1 calc R U P B 1
C91 C 0.9350(3) 0.4560(3) 0.8347(2) 0.0713(17) Uani 0.591(6) 1 d G . P B 1
C92 C 0.8429(4) 0.4571(3) 0.8777(2) 0.079(2) Uani 0.591(6) 1 d G . P B 1
H92 H 0.842943 0.436644 0.920418 0.094 Uiso 0.591(6) 1 calc R U P B 1
C93 C 0.0671(9) 0.5048(5) 0.9180(4) 0.079(3) Uani 0.470(8) 1 d . . P A 1
H93A H 0.040707 0.480949 0.959677 0.118 Uiso 0.470(8) 1 calc R U P A 1
H93B H 0.133782 0.473212 0.899516 0.118 Uiso 0.470(8) 1 calc R U P A 1
H93C H 0.019117 0.512477 0.890663 0.118 Uiso 0.470(8) 1 calc R U P A 1
C94 C 1.0360(7) 0.4210(6) 0.8540(5) 0.096(3) Uani 0.591(6) 1 d . . P B 1
H94A H 1.083860 0.392032 0.821277 0.144 Uiso 0.591(6) 1 calc R U P B 1
H94B H 1.025907 0.388352 0.893797 0.144 Uiso 0.591(6) 1 calc R U P B 1
H94C H 1.063967 0.459760 0.859342 0.144 Uiso 0.591(6) 1 calc R U P B 1
C95 C -0.0079(8) 1.2704(4) 0.8081(6) 0.200(5) Uani 1 1 d . . . . .
H95A H -0.076892 1.294928 0.829957 0.299 Uiso 1 1 calc R U . . .
H95B H 0.009395 1.299049 0.766921 0.299 Uiso 1 1 calc R U . . .
H95C H 0.041523 1.267017 0.833248 0.299 Uiso 1 1 calc R U . . .
C96 C 0.9813(8) 0.3706(6) 0.8987(5) 0.073(3) Uani 0.409(6) 1 d . . P B 2
H96A H 0.989573 0.391463 0.933288 0.110 Uiso 0.409(6) 1 calc R U P B 2
H96B H 1.044622 0.363681 0.866102 0.110 Uiso 0.409(6) 1 calc R U P B 2
H96C H 0.966495 0.322655 0.914683 0.110 Uiso 0.409(6) 1 calc R U P B 2
C97 C 0.7127(3) 0.4857(4) 0.8836(2) 0.0483(18) Uani 0.409(6) 1 d G . P B 2
C98 C 0.7959(4) 0.4430(4) 0.9092(2) 0.059(2) Uani 0.409(6) 1 d G . P B 2
H98 H 0.786675 0.427170 0.953239 0.071 Uiso 0.409(6) 1 calc R U P B 2
C99 C 0.8926(4) 0.4235(3) 0.8704(3) 0.057(2) Uani 0.409(6) 1 d G . P B 2
C100 C 0.9061(3) 0.4467(3) 0.8060(2) 0.056(2) Uani 0.409(6) 1 d G . P B 2
H100 H 0.972263 0.433429 0.779482 0.067 Uiso 0.409(6) 1 calc R U P B 2
C101 C 0.8229(4) 0.4894(3) 0.7804(2) 0.0463(17) Uani 0.409(6) 1 d G . P B 2
C102 C 0.7262(4) 0.5089(4) 0.8192(3) 0.0445(18) Uani 0.409(6) 1 d G . P B 2
C103 C 0.8381(8) 0.5136(7) 0.7113(5) 0.069(3) Uani 0.409(6) 1 d . . P B 2
H10A H 0.843123 0.564667 0.702426 0.103 Uiso 0.409(6) 1 calc R U P B 2
H10B H 0.779808 0.510804 0.696231 0.103 Uiso 0.409(6) 1 calc R U P B 2
H10C H 0.901210 0.481106 0.689603 0.103 Uiso 0.409(6) 1 calc R U P B 2
C104 C 0.6047(9) 0.5077(8) 0.9283(5) 0.069(3) Uani 0.409(6) 1 d . . P B 2
H10D H 0.569493 0.469496 0.932393 0.104 Uiso 0.409(6) 1 calc R U P B 2
H10E H 0.564320 0.555201 0.910534 0.104 Uiso 0.409(6) 1 calc R U P B 2
H10F H 0.612676 0.512097 0.969823 0.104 Uiso 0.409(6) 1 calc R U P B 2
C105 C 0.1458(9) 0.4774(6) 0.9575(6) 0.105(4) Uani 0.530(8) 1 d . . P A 2
H10G H 0.212732 0.452101 0.933686 0.157 Uiso 0.530(8) 1 calc R U P A 2
H10H H 0.091551 0.470265 0.941083 0.157 Uiso 0.530(8) 1 calc R U P A 2
H10I H 0.138779 0.456892 1.002053 0.157 Uiso 0.530(8) 1 calc R U P A 2
C106 C 0.2266(8) 0.6522(4) 0.9491(3) 0.0516(15) Uani 0.530(8) 1 d . . P A 2
C107 C 0.2283(7) 0.5788(4) 0.9496(3) 0.0644(19) Uani 0.530(8) 1 d . . P A 2
H107 H 0.290415 0.540669 0.949391 0.077 Uiso 0.530(8) 1 calc R U P A 2
C108 C 0.1366(8) 0.5615(5) 0.9504(4) 0.073(2) Uani 0.530(8) 1 d . . P A 2
C109 C -0.0564(9) 0.7505(8) 0.9417(6) 0.074(2) Uani 0.530(8) 1 d . . P A 2
H10J H -0.096399 0.735484 0.918877 0.111 Uiso 0.530(8) 1 calc R U P A 2
H10K H -0.040708 0.796593 0.919599 0.111 Uiso 0.530(8) 1 calc R U P A 2
H10L H -0.096010 0.758187 0.984450 0.111 Uiso 0.530(8) 1 calc R U P A 2
C110 C 0.0490(8) 0.6151(6) 0.9474(5) 0.078(2) Uani 0.530(8) 1 d . . P A 2
H110 H -0.010397 0.601652 0.946867 0.093 Uiso 0.530(8) 1 calc R U P A 2
C111 C 0.0422(8) 0.6905(6) 0.9450(4) 0.0625(18) Uani 0.530(8) 1 d . . P A 2
C112 C 0.3213(7) 0.6713(4) 0.9527(4) 0.0580(18) Uani 0.530(8) 1 d . . P A 2
H11A H 0.372190 0.626040 0.964753 0.087 Uiso 0.530(8) 1 calc R U P A 2
H11B H 0.303322 0.705308 0.984129 0.087 Uiso 0.530(8) 1 calc R U P A 2
H11C H 0.349953 0.695125 0.911433 0.087 Uiso 0.530(8) 1 calc R U P A 2
C113 C 0.1348(8) 0.7048(6) 0.9467(4) 0.0530(18) Uani 0.530(8) 1 d . . P A 2

loop_
_atom_site_aniso_label
_atom_site_aniso_U_11
_atom_site_aniso_U_22
_atom_site_aniso_U_33
_atom_site_aniso_U_23
_atom_site_aniso_U_13
_atom_site_aniso_U_12
Fe1 0.02784(19) 0.0445(2) 0.02270(18) -0.01136(15) 0.00088(14) -0.01697(15)
Fe2 0.0359(2) 0.0497(2) 0.0338(2) -0.01776(17) 0.00680(16) -0.02313(18)
Cl1 0.0326(3) 0.0561(4) 0.0272(3) -0.0141(3) -0.0015(2) -0.0202(3)
Cl2 0.0371(3) 0.0467(4) 0.0260(3) -0.0094(3) 0.0019(2) -0.0171(3)
S1 0.0786(6) 0.0611(5) 0.0468(5) -0.0073(4) 0.0054(4) -0.0310(5)
S2 0.1576(13) 0.0704(7) 0.0799(8) 0.0000(6) -0.0431(9) -0.0493(8)
N1 0.0336(11) 0.0480(13) 0.0253(10) -0.0109(9) -0.0007(9) -0.0138(10)
N2 0.0443(13) 0.0470(13) 0.0268(11) -0.0085(10) 0.0006(9) -0.0243(11)
N3 0.0293(10) 0.0448(12) 0.0254(10) -0.0111(9) 0.0010(8) -0.0156(9)
N4 0.0364(11) 0.0472(13) 0.0256(10) -0.0120(9) 0.0036(9) -0.0203(10)
N5 0.0381(12) 0.0478(13) 0.0239(10) -0.0096(9) 0.0016(9) -0.0224(10)
O1 0.0721(16) 0.0666(15) 0.0468(13) -0.0128(11) 0.0126(12) -0.0286(13)
N6 0.0294(11) 0.0505(13) 0.0261(10) -0.0126(10) 0.0003(9) -0.0108(10)
N7 0.0331(11) 0.0456(12) 0.0327(11) -0.0163(10) 0.0039(9) -0.0187(10)
N8 0.0324(12) 0.0754(17) 0.0331(12) -0.0263(12) 0.0024(9) -0.0242(12)
N9 0.0329(11) 0.0539(13) 0.0279(11) -0.0148(10) -0.0007(9) -0.0184(10)
N10 0.0504(14) 0.0563(15) 0.0305(12) -0.0084(11) 0.0092(11) -0.0189(12)
N11 0.0315(11) 0.0644(15) 0.0300(11) -0.0219(11) 0.0006(9) -0.0205(11)
N12 0.0399(13) 0.0562(15) 0.0494(14) -0.0306(12) 0.0081(11) -0.0255(11)
N13 0.0485(15) 0.0691(18) 0.0345(13) -0.0108(12) 0.0131(11) -0.0179(13)
N14 0.0458(14) 0.0644(17) 0.0374(13) -0.0152(12) 0.0011(11) -0.0271(13)
N15 0.0358(13) 0.0775(18) 0.0328(12) 0.0005(12) -0.0054(10) -0.0256(13)
N16 0.0426(14) 0.0645(17) 0.0346(13) -0.0115(12) 0.0099(11) -0.0166(12)
N17 0.0363(13) 0.087(2) 0.0469(15) -0.0237(14) -0.0015(11) -0.0239(14)
N18 0.0384(14) 0.092(2) 0.0434(14) -0.0114(14) -0.0075(11) -0.0279(14)
N19 0.0373(12) 0.0551(14) 0.0446(13) -0.0247(11) 0.0070(10) -0.0260(11)
N1A 0.0422(13) 0.0628(16) 0.0477(14) -0.0304(12) 0.0072(11) -0.0288(12)
C1 0.0308(13) 0.0478(15) 0.0302(13) -0.0124(11) -0.0010(10) -0.0159(11)
C2 0.0433(15) 0.0452(15) 0.0289(13) -0.0108(11) -0.0004(11) -0.0194(12)
C3 0.0465(15) 0.0493(15) 0.0264(12) -0.0093(11) 0.0015(11) -0.0288(13)
N20 0.0494(15) 0.0562(16) 0.0635(18) -0.0238(14) -0.0131(13) -0.0133(13)
N21 0.0461(14) 0.0515(15) 0.0531(15) -0.0167(12) -0.0034(12) -0.0190(12)
C4 0.0452(15) 0.0471(16) 0.0293(13) -0.0136(12) 0.0021(11) -0.0159(13)
C5 0.0312(13) 0.0540(16) 0.0271(12) -0.0117(11) 0.0005(10) -0.0181(12)
N22 0.0492(14) 0.0554(15) 0.0432(14) -0.0133(12) 0.0013(11) -0.0282(12)
C6 0.0317(13) 0.0504(16) 0.0273(12) -0.0120(11) 0.0000(10) -0.0108(12)
C7 0.0504(16) 0.0597(18) 0.0266(13) -0.0056(12) -0.0034(12) -0.0291(14)
C8 0.0497(17) 0.072(2) 0.0319(14) -0.0075(14) -0.0044(12) -0.0354(16)
C9 0.0449(16) 0.0583(18) 0.0363(15) -0.0189(14) 0.0032(13) -0.0131(14)
N23 0.0690(19) 0.0527(17) 0.090(2) -0.0239(16) -0.0361(18) -0.0104(14)
C10 0.0519(17) 0.0540(17) 0.0294(13) -0.0075(12) -0.0048(12) -0.0298(14)
C11 0.0519(17) 0.0452(15) 0.0312(13) -0.0090(12) 0.0005(12) -0.0213(13)
C12 0.0385(14) 0.0516(16) 0.0388(14) -0.0215(13) 0.0060(12) -0.0223(13)
C13 0.0302(13) 0.0598(17) 0.0281(13) -0.0109(12) 0.0016(10) -0.0118(12)
C14 0.0327(14) 0.0638(18) 0.0412(15) -0.0216(14) -0.0003(12) -0.0201(13)
C15 0.0328(14) 0.079(2) 0.0364(15) -0.0314(15) 0.0035(11) -0.0264(14)
C16 0.0335(14) 0.0580(17) 0.0430(15) -0.0240(13) 0.0056(12) -0.0204(13)
C17 0.0294(13) 0.0584(17) 0.0278(13) -0.0111(12) 0.0019(10) -0.0122(12)
C18 0.0308(13) 0.0704(19) 0.0339(14) -0.0229(14) 0.0027(11) -0.0213(13)
C19 0.0582(19) 0.073(2) 0.0301(14) -0.0059(14) -0.0021(13) -0.0420(17)
C20 0.0317(13) 0.0454(14) 0.0318(13) -0.0155(11) 0.0030(10) -0.0179(11)
C21 0.0619(19) 0.072(2) 0.0258(13) -0.0032(13) -0.0071(13) -0.0429(17)
C22 0.0535(19) 0.100(3) 0.0311(15) 0.0004(16) -0.0061(14) -0.0361(19)
C23 0.0506(18) 0.082(2) 0.0459(17) -0.0291(17) -0.0001(14) -0.0298(17)
C24 0.0515(18) 0.073(2) 0.0358(15) -0.0055(14) -0.0092(13) -0.0316(16)
C25 0.0383(14) 0.0559(17) 0.0288(13) -0.0085(12) 0.0052(11) -0.0177(13)
O2 0.087(2) 0.088(2) 0.084(2) -0.0111(17) -0.0198(17) -0.0215(17)
C26 0.0386(15) 0.066(2) 0.0320(14) -0.0181(14) 0.0084(12) -0.0122(14)
C27 0.0376(15) 0.0519(17) 0.0519(17) -0.0277(14) 0.0066(13) -0.0222(13)
C28 0.0478(17) 0.0440(16) 0.063(2) -0.0251(15) -0.0010(15) -0.0192(13)
C29 0.0383(15) 0.0511(17) 0.0540(18) -0.0284(14) 0.0018(13) -0.0230(13)
C30 0.0274(13) 0.072(2) 0.0493(17) -0.0297(15) 0.0046(12) -0.0189(13)
C31 0.0273(13) 0.081(2) 0.0367(15) -0.0278(15) 0.0002(11) -0.0182(14)
C32 0.0512(18) 0.0572(19) 0.0395(16) -0.0214(14) 0.0053(14) -0.0099(15)
C33 0.0517(18) 0.085(2) 0.0364(15) -0.0247(16) 0.0005(13) -0.0356(17)
C34 0.0297(14) 0.087(2) 0.0365(15) -0.0293(16) -0.0023(11) -0.0154(14)
C35 0.0351(14) 0.070(2) 0.0301(13) -0.0026(13) -0.0023(11) -0.0218(14)
C36 0.0368(15) 0.084(2) 0.0333(14) -0.0131(15) -0.0007(12) -0.0309(15)
C37 0.064(2) 0.0473(17) 0.0434(17) -0.0131(14) 0.0074(15) -0.0207(15)
F1 0.202(4) 0.113(2) 0.0573(16) -0.0064(16) 0.024(2) -0.018(2)
C38 0.0385(14) 0.0525(16) 0.0398(15) -0.0220(13) 0.0087(12) -0.0246(13)
C39 0.0418(16) 0.067(2) 0.0477(17) -0.0335(15) 0.0108(13) -0.0256(15)
C40 0.0344(15) 0.071(2) 0.0579(19) -0.0396(17) 0.0139(13) -0.0219(14)
O3 0.115(3) 0.105(3) 0.109(3) -0.001(2) 0.012(2) -0.063(2)
C41 0.0465(17) 0.069(2) 0.055(2) 0.0131(17) -0.0187(15) -0.0231(16)
C42 0.0530(19) 0.060(2) 0.066(2) -0.0026(17) -0.0221(17) -0.0159(16)
C43 0.0324(14) 0.086(2) 0.0441(17) -0.0375(17) -0.0038(12) -0.0141(15)
C44 0.057(2) 0.075(2) 0.067(2) -0.0222(19) 0.0095(17) -0.0404(19)
C45 0.0572(19) 0.059(2) 0.0453(17) -0.0149(15) 0.0021(14) -0.0282(16)
C46 0.062(2) 0.0516(18) 0.0509(18) -0.0134(15) -0.0097(15) -0.0253(16)
C47 0.0444(16) 0.068(2) 0.0452(16) -0.0184(15) 0.0063(13) -0.0336(16)
C48 0.0433(17) 0.080(2) 0.0483(18) -0.0233(17) -0.0100(14) -0.0161(16)
C49 0.0406(15) 0.0526(17) 0.0521(17) -0.0267(14) 0.0050(13) -0.0214(13)
C50 0.0394(16) 0.080(2) 0.0407(16) -0.0186(15) 0.0039(13) -0.0307(16)
C51 0.063(2) 0.0494(18) 0.078(2) -0.0218(17) -0.0197(19) -0.0231(16)
C52 0.065(2) 0.0469(17) 0.0458(17) -0.0175(14) 0.0062(15) -0.0117(15)
C53 0.0502(18) 0.080(2) 0.0464(18) -0.0192(17) -0.0044(15) -0.0186(17)
C54 0.058(2) 0.0534(19) 0.077(2) -0.0290(18) -0.0160(18) -0.0224(16)
C55 0.071(2) 0.119(3) 0.0335(16) -0.0040(18) 0.0023(15) -0.064(2)
F2 0.132(3) 0.164(4) 0.151(3) -0.066(3) -0.037(3) -0.049(3)
C56 0.068(2) 0.059(2) 0.061(2) -0.0129(17) 0.0037(18) -0.0336(18)
C57 0.0456(18) 0.092(3) 0.069(2) -0.028(2) 0.0038(16) -0.0374(19)
F3 0.212(4) 0.099(2) 0.178(4) -0.034(3) -0.074(3) -0.067(3)
F4 0.112(3) 0.175(4) 0.130(3) -0.018(3) 0.053(2) 0.014(3)
C1A 0.058(2) 0.088(3) 0.059(2) -0.044(2) -0.0187(17) -0.0099(19)
F5 0.276(6) 0.081(2) 0.086(2) -0.0384(17) 0.009(3) -0.043(3)
C58 0.105(3) 0.104(3) 0.0361(17) -0.0155(19) -0.0077(19) -0.059(3)
C59 0.085(3) 0.053(2) 0.078(3) -0.0104(18) -0.035(2) -0.0256(19)
O4 0.164(4) 0.150(4) 0.101(3) -0.004(3) -0.030(3) -0.090(3)
C60 0.046(3) 0.048(3) 0.025(4) -0.001(3) 0.002(3) -0.011(2)
C61 0.051(3) 0.061(3) 0.037(4) 0.000(3) -0.007(3) -0.017(2)
C62 0.063(3) 0.069(3) 0.038(4) -0.003(3) -0.006(3) -0.026(2)
C63 0.070(3) 0.063(3) 0.035(4) -0.007(3) 0.002(3) -0.024(2)
C64 0.063(3) 0.052(3) 0.037(4) -0.009(3) 0.004(3) -0.014(2)
C65 0.048(3) 0.047(3) 0.026(3) -0.001(2) 0.005(3) -0.010(2)
C66 0.055(2) 0.094(3) 0.093(3) -0.037(2) 0.012(2) -0.050(2)
C67 0.060(2) 0.098(3) 0.082(3) 0.038(3) -0.022(2) -0.037(2)
C68 0.085(3) 0.060(2) 0.090(3) -0.012(2) -0.045(2) -0.026(2)
C69 0.082(3) 0.068(2) 0.054(2) -0.0123(17) -0.0094(19) -0.038(2)
C70 0.066(2) 0.071(2) 0.089(3) -0.027(2) 0.016(2) -0.045(2)
C71 0.085(3) 0.069(2) 0.108(3) -0.035(2) -0.042(3) -0.026(2)
O5 0.278(7) 0.098(3) 0.157(4) 0.032(3) -0.144(5) -0.071(4)
C72 0.083(3) 0.066(3) 0.133(5) -0.003(3) -0.043(3) -0.020(2)
C73 0.081(3) 0.153(5) 0.070(3) 0.047(3) 0.001(2) -0.052(3)
N24 0.101(3) 0.204(6) 0.106(4) -0.030(4) -0.021(3) -0.086(4)
C74 0.095(4) 0.101(4) 0.134(5) 0.028(3) -0.060(4) -0.061(3)
C75 0.084(4) 0.142(5) 0.101(4) -0.042(4) -0.038(3) 0.001(3)
C76 0.119(4) 0.052(2) 0.126(4) -0.004(2) -0.056(3) -0.038(2)
C77 0.098(4) 0.099(4) 0.169(7) 0.074(5) -0.060(4) -0.064(4)
C78 0.079(3) 0.103(3) 0.087(3) -0.031(3) -0.009(2) -0.036(3)
C79 0.053(4) 0.070(4) 0.074(7) 0.000(4) -0.017(4) -0.011(3)
F6 0.330(8) 0.307(8) 0.150(4) -0.029(5) 0.031(5) -0.253(7)
C80 0.085(3) 0.123(4) 0.073(3) -0.028(3) -0.002(2) -0.056(3)
O6 0.201(5) 0.129(4) 0.221(6) -0.104(4) -0.087(5) -0.009(4)
C81 0.108(5) 0.075(3) 0.174(7) 0.030(4) -0.049(5) -0.039(3)
C82 0.047(3) 0.056(4) 0.043(4) -0.001(3) 0.001(3) -0.009(3)
C83 0.177(7) 0.137(6) 0.084(4) -0.027(4) -0.013(4) -0.082(5)
C84 0.151(6) 0.089(4) 0.055(3) -0.010(2) 0.031(3) -0.017(4)
C85 0.080(4) 0.119(8) 0.076(5) 0.016(6) -0.017(4) -0.033(5)
N25 0.126(5) 0.257(9) 0.221(8) 0.060(7) -0.050(5) -0.138(6)
C86 0.077(5) 0.108(7) 0.058(3) -0.030(4) -0.008(3) -0.010(5)
C87 0.077(3) 0.083(5) 0.069(4) -0.004(4) -0.017(3) -0.035(4)
C88 0.067(3) 0.059(4) 0.063(3) -0.023(3) -0.014(2) -0.018(3)
C89 0.070(3) 0.065(4) 0.061(3) -0.029(3) -0.010(2) -0.019(3)
C90 0.070(3) 0.066(4) 0.071(3) -0.018(3) -0.012(2) -0.019(3)
C91 0.078(3) 0.068(4) 0.076(3) -0.010(3) -0.019(2) -0.028(3)
C92 0.080(3) 0.098(6) 0.067(3) -0.010(3) -0.021(2) -0.034(4)
C93 0.108(7) 0.072(3) 0.059(5) -0.013(4) 0.003(5) -0.043(4)
C94 0.085(3) 0.108(6) 0.107(6) 0.005(5) -0.037(4) -0.042(4)
C95 0.209(9) 0.066(4) 0.352(15) 0.007(6) -0.113(10) -0.056(5)
C96 0.072(4) 0.079(6) 0.075(6) 0.010(4) -0.033(4) -0.028(4)
C97 0.060(3) 0.057(4) 0.035(3) -0.009(3) -0.010(2) -0.024(3)
C98 0.064(3) 0.078(5) 0.041(3) 0.003(3) -0.015(2) -0.030(3)
C99 0.060(3) 0.068(5) 0.050(3) 0.003(3) -0.016(2) -0.030(3)
C100 0.053(3) 0.065(5) 0.049(3) -0.004(3) -0.011(2) -0.017(3)
C101 0.052(3) 0.050(4) 0.041(3) -0.006(3) -0.008(2) -0.020(3)
C102 0.051(3) 0.056(5) 0.035(3) -0.009(3) -0.012(2) -0.020(3)
C103 0.059(5) 0.085(8) 0.044(3) 0.007(4) -0.003(3) -0.010(5)
C104 0.065(4) 0.102(8) 0.045(4) -0.026(5) -0.001(3) -0.028(4)
C105 0.124(7) 0.093(4) 0.118(8) -0.031(5) 0.006(6) -0.075(4)
C106 0.065(3) 0.066(3) 0.032(3) -0.010(2) 0.002(3) -0.038(2)
C107 0.082(4) 0.071(3) 0.049(4) -0.021(3) 0.013(3) -0.047(3)
C108 0.090(4) 0.088(3) 0.055(4) -0.023(4) 0.015(4) -0.061(3)
C109 0.061(4) 0.114(5) 0.057(5) -0.012(5) 0.001(4) -0.050(3)
C110 0.083(4) 0.101(4) 0.063(5) -0.019(4) 0.011(4) -0.063(3)
C111 0.064(4) 0.098(4) 0.039(4) -0.016(4) 0.008(3) -0.052(3)
C112 0.064(4) 0.060(4) 0.057(4) -0.006(3) -0.007(3) -0.034(3)
C113 0.060(3) 0.075(3) 0.031(4) -0.006(3) 0.005(3) -0.040(2)

loop_
_atom_type_symbol
_atom_type_description
_atom_type_scat_dispersion_real
_atom_type_scat_dispersion_imag
_atom_type_scat_source
C C 0.0024 0.0017 'International Tables Vol C Tables 4.2.6.8 and 6.1.1.4'
H H 0.0000 0.0000 'International Tables Vol C Tables 4.2.6.8 and 6.1.1.4'
Cl Cl 0.1384 0.1673 'International Tables Vol C Tables 4.2.6.8 and 6.1.1.4'
F F 0.0146 0.0109 'International Tables Vol C Tables 4.2.6.8 and 6.1.1.4'
Fe Fe 0.3050 0.8872 'International Tables Vol C Tables 4.2.6.8 and 6.1.1.4'
N N 0.0046 0.0035 'International Tables Vol C Tables 4.2.6.8 and 6.1.1.4'
O O 0.0086 0.0064 'International Tables Vol C Tables 4.2.6.8 and 6.1.1.4'
S S 0.1162 0.1304 'International Tables Vol C Tables 4.2.6.8 and 6.1.1.4'

loop_
_geom_angle_atom_site_label_1
_geom_angle_atom_site_label_2
_geom_angle_atom_site_label_3
_geom_angle
_geom_angle_site_symmetry_1
_geom_angle_site_symmetry_3
_geom_angle_publ_flag
Cl2 Fe1 Cl1 86.72(2) . . ?
N1 Fe1 Cl1 96.01(6) . . ?
N1 Fe1 Cl2 121.04(6) . . ?
N1 Fe1 N3 147.03(8) . . ?
N1 Fe1 N4 72.95(8) . . ?
N3 Fe1 Cl1 104.65(5) . . ?
N3 Fe1 Cl2 86.03(6) . . ?
N4 Fe1 Cl1 94.98(6) . . ?
N4 Fe1 Cl2 165.72(6) . . ?
N4 Fe1 N3 79.81(8) . . ?
N9 Fe1 Cl1 178.52(6) . . ?
N9 Fe1 Cl2 94.16(7) . . ?
N9 Fe1 N1 84.56(9) . . ?
N9 Fe1 N3 74.24(8) . . ?
N9 Fe1 N4 83.87(8) . . ?
Cl2 Fe2 Cl1 85.86(2) . . ?
N7 Fe2 Cl1 86.62(6) . . ?
N7 Fe2 Cl2 105.08(6) . . ?
N19 Fe2 Cl1 95.26(7) . . ?
N19 Fe2 Cl2 178.46(7) . . ?
N19 Fe2 N7 73.96(8) . . ?
N19 Fe2 N21 90.61(10) . . ?
N19 Fe2 N22 82.61(9) . . ?
N21 Fe2 Cl1 164.44(7) . . ?
N21 Fe2 Cl2 88.04(7) . . ?
N21 Fe2 N7 81.17(9) . . ?
N21 Fe2 N22 72.71(10) . . ?
N22 Fe2 Cl1 122.31(8) . . ?
N22 Fe2 Cl2 97.68(7) . . ?
N22 Fe2 N7 144.54(9) . . ?
Fe1 Cl1 Fe2 83.85(2) . . ?
Fe1 Cl2 Fe2 84.17(2) . . ?
O1 S1 O2 113.29(18) . . ?
O1 S1 O3 116.2(2) . . ?
O1 S1 C84 102.5(2) . . ?
O2 S1 C84 102.7(3) . . ?
O3 S1 O2 115.2(2) . . ?
O3 S1 C84 104.5(3) . . ?
O4 S2 O5 113.4(4) . . ?
O4 S2 C83 101.4(3) . . ?
O5 S2 C83 103.8(4) . . ?
O6 S2 O4 114.7(4) . . ?
O6 S2 O5 115.8(4) . . ?
O6 S2 C83 105.5(4) . . ?
C4 N1 Fe1 118.52(18) . . ?
C4 N1 C6 118.7(2) . . ?
C6 N1 Fe1 120.74(18) . . ?
N5 N2 C3 120.0(2) . . ?
C11 N2 N5 111.7(2) . . ?
C11 N2 C3 128.3(2) . . ?
C1 N3 Fe1 112.52(17) . . ?
C1 N3 C20 117.8(2) . . ?
C20 N3 Fe1 127.01(17) . . ?
N5 N4 Fe1 134.99(18) . . ?
N5 N4 C2 109.9(2) . . ?
C2 N4 Fe1 114.20(16) . . ?
N4 N5 N2 106.0(2) . . ?
C17 N6 C6 117.4(2) . . ?
C12 N7 Fe2 113.67(17) . . ?
C12 N7 C20 117.7(2) . . ?
C20 N7 Fe2 126.17(17) . . ?
N11 N8 C15 119.3(2) . . ?
C18 N8 N11 111.5(2) . . ?
C18 N8 C15 128.8(2) . . ?
N11 N9 Fe1 132.85(18) . . ?
N11 N9 C5 111.1(2) . . ?
C5 N9 Fe1 114.95(17) . . ?
N13 N10 C60 119.9(4) . . ?
N13 N10 C113 118.5(4) . . ?
C25 N10 N13 111.3(3) . . ?
C25 N10 C60 127.1(4) . . ?
C25 N10 C113 129.3(4) . . ?
N9 N11 N8 105.6(2) . . ?
N1A N12 C29 120.9(2) . . ?
C27 N12 N1A 111.6(2) . . ?
C27 N12 C29 127.5(2) . . ?
N16 N13 N10 106.6(2) . . ?
C50 N14 C47 117.8(3) . . ?
N18 N15 C41 119.5(3) . . ?
C35 N15 N18 110.9(3) . . ?
C35 N15 C41 129.4(3) . . ?
N13 N16 C13 108.7(3) . . ?
N18 N17 C36 109.9(3) . . ?
N17 N18 N15 106.7(3) . . ?
N1A N19 Fe2 133.90(18) . . ?
N1A N19 C38 110.1(2) . . ?
C38 N19 Fe2 115.39(18) . . ?
N19 N1A N12 105.9(2) . . ?
N3 C1 C5 115.4(2) . . ?
N3 C1 C14 123.7(2) . . ?
C14 C1 C5 120.9(2) . . ?
N4 C2 C4 118.0(2) . . ?
C11 C2 N4 107.6(2) . . ?
C11 C2 C4 134.3(3) . . ?
C7 C3 N2 118.6(2) . . ?
C7 C3 C10 123.9(2) . . ?
C10 C3 N2 117.5(2) . . ?
N21 N20 N23 105.4(3) . . ?
N20 N21 Fe2 133.7(2) . . ?
N20 N21 C46 110.6(3) . . ?
C46 N21 Fe2 115.2(2) . . ?
N1 C4 C2 114.5(2) . . ?
N1 C4 C37 123.5(3) . . ?
C37 C4 C2 121.9(3) . . ?
N9 C5 C1 119.8(2) . . ?
N9 C5 C18 107.1(2) . . ?
C18 C5 C1 133.2(2) . . ?
C45 N22 Fe2 117.7(2) . . ?
C45 N22 C47 118.6(3) . . ?
C47 N22 Fe2 121.7(2) . . ?
N1 C6 C9 121.1(3) . . ?
N6 C6 N1 115.0(2) . . ?
N6 C6 C9 123.9(2) . . ?
C3 C7 C22 121.6(3) . . ?
C8 C7 C3 117.2(3) . . ?
C8 C7 C22 121.2(3) . . ?
C7 C8 H8 119.3 . . ?
C7 C8 C19 121.4(3) . . ?
C19 C8 H8 119.3 . . ?
C32 C9 C6 116.2(3) . . ?
C52 C9 C6 118.0(3) . . ?
C52 C9 C32 125.9(3) . . ?
N20 N23 C88 112.9(3) . . ?
N20 N23 C102 126.8(4) . . ?
C59 N23 N20 111.8(3) . . ?
C59 N23 C88 135.2(4) . . ?
C59 N23 C102 118.8(4) . . ?
C3 C10 C24 121.8(2) . . ?
C21 C10 C3 116.6(3) . . ?
C21 C10 C24 121.6(3) . . ?
N2 C11 C2 104.7(3) . . ?
N2 C11 H11 127.7 . . ?
C2 C11 H11 127.7 . . ?
N7 C12 C38 115.0(2) . . ?
N7 C12 C39 124.0(3) . . ?
C39 C12 C38 121.0(2) . . ?
N16 C13 C17 122.0(3) . . ?
N16 C13 C25 108.8(3) . . ?
C25 C13 C17 129.2(2) . . ?
C1 C14 H14 120.5 . . ?
C30 C14 C1 119.0(3) . . ?
C30 C14 H14 120.5 . . ?
C31 C15 N8 118.8(3) . . ?
C33 C15 N8 117.5(3) . . ?
C33 C15 C31 123.6(3) . . ?
C30 C16 C20 118.3(3) . . ?
C40 C16 C20 118.5(3) . . ?
C40 C16 C30 123.1(3) . . ?
N6 C17 C13 116.0(3) . . ?
N6 C17 C26 123.1(3) . . ?
C26 C17 C13 120.9(2) . . ?
N8 C18 C5 104.7(2) . . ?
N8 C18 H18 127.6 . . ?
C5 C18 H18 127.6 . . ?
C8 C19 C55 120.7(3) . . ?
C21 C19 C8 119.1(3) . . ?
C21 C19 C55 120.2(3) . . ?
N3 C20 N7 116.4(2) . . ?
N3 C20 C16 121.9(2) . . ?
N7 C20 C16 121.7(2) . . ?
C10 C21 H21 119.1 . . ?
C19 C21 C10 121.8(3) . . ?
C19 C21 H21 119.1 . . ?
C7 C22 H22A 109.5 . . ?
C7 C22 H22B 109.5 . . ?
C7 C22 H22C 109.5 . . ?
H22A C22 H22B 109.5 . . ?
H22A C22 H22C 109.5 . . ?
H22B C22 H22C 109.5 . . ?
C33 C23 H23 119.6 . . ?
C43 C23 H23 119.6 . . ?
C43 C23 C33 120.7(4) . . ?
C10 C24 H24A 109.5 . . ?
C10 C24 H24B 109.5 . . ?
C10 C24 H24C 109.5 . . ?
H24A C24 H24B 109.5 . . ?
H24A C24 H24C 109.5 . . ?
H24B C24 H24C 109.5 . . ?
N10 C25 C13 104.7(2) . . ?
N10 C25 H25 127.6 . . ?
C13 C25 H25 127.6 . . ?
C17 C26 H26 120.3 . . ?
C32 C26 C17 119.4(3) . . ?
C32 C26 H26 120.3 . . ?
N12 C27 H27 127.8 . . ?
N12 C27 C38 104.4(2) . . ?
C38 C27 H27 127.8 . . ?
C49 C28 H28 118.8 . . ?
C54 C28 H28 118.8 . . ?
C54 C28 C49 122.4(3) . . ?
C49 C29 N12 117.6(3) . . ?
C51 C29 N12 118.9(3) . . ?
C51 C29 C49 123.5(3) . . ?
C14 C30 C16 119.2(3) . . ?
C14 C30 H30 120.4 . . ?
C16 C30 H30 120.4 . . ?
C15 C31 C48 122.5(3) . . ?
C34 C31 C15 116.7(3) . . ?
C34 C31 C48 120.9(3) . . ?
C9 C32 H32 120.0 . . ?
C26 C32 C9 120.0(3) . . ?
C26 C32 H32 120.0 . . ?
C15 C33 C23 117.8(3) . . ?
C15 C33 C58 122.2(3) . . ?
C23 C33 C58 120.0(4) . . ?
C31 C34 H34 118.9 . . ?
C43 C34 C31 122.1(3) . . ?
C43 C34 H34 118.9 . . ?
N15 C35 H35 127.7 . . ?
N15 C35 C36 104.6(3) . . ?
C36 C35 H35 127.7 . . ?
N17 C36 C35 107.9(3) . . ?
N17 C36 C50 122.6(3) . . ?
C35 C36 C50 129.5(3) . . ?
C4 C37 H37 120.8 . . ?
C52 C37 C4 118.4(3) . . ?
C52 C37 H37 120.8 . . ?
N19 C38 C12 119.3(2) . . ?
N19 C38 C27 108.0(2) . . ?
C27 C38 C12 132.7(3) . . ?
C12 C39 H39 120.7 . . ?
C40 C39 C12 118.5(3) . . ?
C40 C39 H39 120.7 . . ?
C16 C40 H40 120.3 . . ?
C39 C40 C16 119.4(3) . . ?
C39 C40 H40 120.3 . . ?
C42 C41 N15 118.0(3) . . ?
C67 C41 N15 119.2(4) . . ?
C67 C41 C42 122.8(4) . . ?
C41 C42 C53 121.8(3) . . ?
C72 C42 C41 117.3(4) . . ?
C72 C42 C53 120.9(4) . . ?
C23 C43 C1A 119.4(4) . . ?
C34 C43 C23 119.1(3) . . ?
C34 C43 C1A 121.5(3) . . ?
C66 C44 C47 116.4(4) . . ?
C70 C44 C47 117.2(3) . . ?
C70 C44 C66 126.3(3) . . ?
N22 C45 C46 113.6(3) . . ?
N22 C45 C56 123.0(3) . . ?
C56 C45 C46 123.3(3) . . ?
N21 C46 C45 117.9(3) . . ?
N21 C46 C59 107.5(3) . . ?
C59 C46 C45 134.2(3) . . ?
N14 C47 N22 114.6(3) . . ?
N14 C47 C44 123.6(3) . . ?
N22 C47 C44 121.8(3) . . ?
C31 C48 H48A 109.5 . . ?
C31 C48 H48B 109.5 . . ?
C31 C48 H48C 109.5 . . ?
H48A C48 H48B 109.5 . . ?
H48A C48 H48C 109.5 . . ?
H48B C48 H48C 109.5 . . ?
C28 C49 C29 116.7(3) . . ?
C28 C49 C69 121.1(3) . . ?
C29 C49 C69 122.2(3) . . ?
N14 C50 C36 116.0(3) . . ?
N14 C50 C57 122.5(4) . . ?
C57 C50 C36 121.4(3) . . ?
C29 C51 C68 117.7(3) . . ?
C29 C51 C76 123.1(3) . . ?
C68 C51 C76 119.2(4) . . ?
C9 C52 H52 119.9 . . ?
C37 C52 C9 120.2(3) . . ?
C37 C52 H52 119.9 . . ?
C42 C53 H53A 109.5 . . ?
C42 C53 H53B 109.5 . . ?
C42 C53 H53C 109.5 . . ?
H53A C53 H53B 109.5 . . ?
H53A C53 H53C 109.5 . . ?
H53B C53 H53C 109.5 . . ?
C28 C54 C68 118.8(3) . . ?
C28 C54 C71 121.1(3) . . ?
C68 C54 C71 120.1(4) . . ?
C19 C55 H55A 109.5 . . ?
C19 C55 H55B 109.5 . . ?
C19 C55 H55C 109.5 . . ?
H55A C55 H55B 109.5 . . ?
H55A C55 H55C 109.5 . . ?
H55B C55 H55C 109.5 . . ?
C45 C56 H56 120.6 . . ?
C70 C56 C45 118.7(4) . . ?
C70 C56 H56 120.6 . . ?
C50 C57 H57 120.1 . . ?
C66 C57 C50 119.8(4) . . ?
C66 C57 H57 120.1 . . ?
C43 C1A H1AA 109.5 . . ?
C43 C1A H1AB 109.5 . . ?
C43 C1A H1AC 109.5 . . ?
H1AA C1A H1AB 109.5 . . ?
H1AA C1A H1AC 109.5 . . ?
H1AB C1A H1AC 109.5 . . ?
C33 C58 H58A 109.5 . . ?
C33 C58 H58B 109.5 . . ?
C33 C58 H58C 109.5 . . ?
H58A C58 H58B 109.5 . . ?
H58A C58 H58C 109.5 . . ?
H58B C58 H58C 109.5 . . ?
N23 C59 C46 104.7(3) . . ?
N23 C59 H59 127.6 . . ?
C46 C59 H59 127.6 . . ?
C61 C60 N10 123.1(7) . . ?
C65 C60 N10 114.2(8) . . ?
C65 C60 C61 122.6(9) . . ?
C60 C61 C79 119.3(8) . . ?
C62 C61 C60 118.9(9) . . ?
C62 C61 C79 121.7(10) . . ?
C61 C62 H62 119.7 . . ?
C61 C62 C63 120.6(9) . . ?
C63 C62 H62 119.7 . . ?
C62 C63 C93 120.5(9) . . ?
C64 C63 C62 119.8(8) . . ?
C64 C63 C93 119.6(9) . . ?
C63 C64 H64 119.1 . . ?
C63 C64 C65 121.9(8) . . ?
C65 C64 H64 119.1 . . ?
C60 C65 C64 116.2(8) . . ?
C60 C65 C82 123.2(8) . . ?
C64 C65 C82 120.6(7) . . ?
C44 C66 H66 120.0 . . ?
C57 C66 C44 120.0(3) . . ?
C57 C66 H66 120.0 . . ?
C41 C67 C73 121.9(5) . . ?
C41 C67 C77 115.3(5) . . ?
C77 C67 C73 122.8(5) . . ?
C51 C68 C54 120.8(4) . . ?
C51 C68 H68 119.6 . . ?
C54 C68 H68 119.6 . . ?
C49 C69 H69A 109.5 . . ?
C49 C69 H69B 109.5 . . ?
C49 C69 H69C 109.5 . . ?
H69A C69 H69B 109.5 . . ?
H69A C69 H69C 109.5 . . ?
H69B C69 H69C 109.5 . . ?
C44 C70 H70 119.7 . . ?
C56 C70 C44 120.5(3) . . ?
C56 C70 H70 119.7 . . ?
C54 C71 H71A 109.5 . . ?
C54 C71 H71B 109.5 . . ?
C54 C71 H71C 109.5 . . ?
H71A C71 H71B 109.5 . . ?
H71A C71 H71C 109.5 . . ?
H71B C71 H71C 109.5 . . ?
C42 C72 H72 118.5 . . ?
C81 C72 C42 123.1(6) . . ?
C81 C72 H72 118.5 . . ?
C67 C73 H73A 109.5 . . ?
C67 C73 H73B 109.5 . . ?
C67 C73 H73C 109.5 . . ?
H73A C73 H73B 109.5 . . ?
H73A C73 H73C 109.5 . . ?
H73B C73 H73C 109.5 . . ?
N25 C74 C75 176.3(8) . . ?
C74 C75 H75A 109.5 . . ?
C74 C75 H75B 109.5 . . ?
C74 C75 H75C 109.5 . . ?
H75A C75 H75B 109.5 . . ?
H75A C75 H75C 109.5 . . ?
H75B C75 H75C 109.5 . . ?
C51 C76 H76A 109.5 . . ?
C51 C76 H76B 109.5 . . ?
C51 C76 H76C 109.5 . . ?
H76A C76 H76B 109.5 . . ?
H76A C76 H76C 109.5 . . ?
H76B C76 H76C 109.5 . . ?
C67 C77 H77 118.8 . . ?
C81 C77 C67 122.5(5) . . ?
C81 C77 H77 118.8 . . ?
H78A C78 H78B 109.5 . . ?
H78A C78 H78C 109.5 . . ?
H78B C78 H78C 109.5 . . ?
C80 C78 H78A 109.5 . . ?
C80 C78 H78B 109.5 . . ?
C80 C78 H78C 109.5 . . ?
C61 C79 H79A 109.5 . . ?
C61 C79 H79B 109.5 . . ?
C61 C79 H79C 109.5 . . ?
H79A C79 H79B 109.5 . . ?
H79A C79 H79C 109.5 . . ?
H79B C79 H79C 109.5 . . ?
N24 C80 C78 179.6(8) . . ?
C72 C81 C77 119.0(6) . . ?
C72 C81 C95 122.6(9) . . ?
C77 C81 C95 118.4(8) . . ?
C65 C82 H82A 109.5 . . ?
C65 C82 H82B 109.5 . . ?
C65 C82 H82C 109.5 . . ?
H82A C82 H82B 109.5 . . ?
H82A C82 H82C 109.5 . . ?
H82B C82 H82C 109.5 . . ?
F2 C83 S2 109.2(5) . . ?
F3 C83 S2 111.7(6) . . ?
F3 C83 F2 105.8(5) . . ?
F6 C83 S2 110.4(5) . . ?
F6 C83 F2 111.2(8) . . ?
F6 C83 F3 108.4(7) . . ?
F1 C84 S1 113.0(4) . . ?
F1 C84 F4 109.1(5) . . ?
F4 C84 S1 109.1(5) . . ?
F5 C84 S1 113.2(4) . . ?
F5 C84 F1 106.4(6) . . ?
F5 C84 F4 105.8(5) . . ?
H85A C85 H85B 109.5 . . ?
H85A C85 H85C 109.5 . . ?
H85B C85 H85C 109.5 . . ?
C87 C85 H85A 109.5 . . ?
C87 C85 H85B 109.5 . . ?
C87 C85 H85C 109.5 . . ?
H86A C86 H86B 109.5 . . ?
H86A C86 H86C 109.5 . . ?
H86B C86 H86C 109.5 . . ?
C89 C86 H86A 109.5 . . ?
C89 C86 H86B 109.5 . . ?
C89 C86 H86C 109.5 . . ?
C88 C87 C85 123.0(5) . . ?
C88 C87 C92 120.0 . . ?
C92 C87 C85 117.0(5) . . ?
C87 C88 N23 112.1(4) . . ?
C87 C88 C89 120.0 . . ?
C89 C88 N23 127.8(4) . . ?
C88 C89 C86 120.4(5) . . ?
C90 C89 C86 119.6(5) . . ?
C90 C89 C88 120.0 . . ?
C89 C90 H90 120.0 . . ?
C91 C90 C89 120.0 . . ?
C91 C90 H90 120.0 . . ?
C90 C91 C92 120.0 . . ?
C90 C91 C94 118.7(5) . . ?
C92 C91 C94 121.2(5) . . ?
C87 C92 H92 120.0 . . ?
C91 C92 C87 120.0 . . ?
C91 C92 H92 120.0 . . ?
C63 C93 H93A 109.5 . . ?
C63 C93 H93B 109.5 . . ?
C63 C93 H93C 109.5 . . ?
H93A C93 H93B 109.5 . . ?
H93A C93 H93C 109.5 . . ?
H93B C93 H93C 109.5 . . ?
C91 C94 H94A 109.5 . . ?
C91 C94 H94B 109.5 . . ?
C91 C94 H94C 109.5 . . ?
H94A C94 H94B 109.5 . . ?
H94A C94 H94C 109.5 . . ?
H94B C94 H94C 109.5 . . ?
C81 C95 H95A 109.5 . . ?
C81 C95 H95B 109.5 . . ?
C81 C95 H95C 109.5 . . ?
H95A C95 H95B 109.5 . . ?
H95A C95 H95C 109.5 . . ?
H95B C95 H95C 109.5 . . ?
H96A C96 H96B 109.5 . . ?
H96A C96 H96C 109.5 . . ?
H96B C96 H96C 109.5 . . ?
C99 C96 H96A 109.5 . . ?
C99 C96 H96B 109.5 . . ?
C99 C96 H96C 109.5 . . ?
C98 C97 C102 120.0 . . ?
C98 C97 C104 119.1(5) . . ?
C102 C97 C104 120.9(5) . . ?
C97 C98 H98 120.0 . . ?
C99 C98 C97 120.0 . . ?
C99 C98 H98 120.0 . . ?
C98 C99 C96 119.1(6) . . ?
C98 C99 C100 120.0 . . ?
C100 C99 C96 120.7(6) . . ?
C99 C100 H100 120.0 . . ?
C101 C100 C99 120.0 . . ?
C101 C100 H100 120.0 . . ?
C100 C101 C103 119.6(5) . . ?
C102 C101 C100 120.0 . . ?
C102 C101 C103 120.4(5) . . ?
C97 C102 N23 127.2(4) . . ?
C101 C102 N23 112.7(4) . . ?
C101 C102 C97 120.0 . . ?
C101 C103 H10A 109.5 . . ?
C101 C103 H10B 109.5 . . ?
C101 C103 H10C 109.5 . . ?
H10A C103 H10B 109.5 . . ?
H10A C103 H10C 109.5 . . ?
H10B C103 H10C 109.5 . . ?
C97 C104 H10D 109.5 . . ?
C97 C104 H10E 109.5 . . ?
C97 C104 H10F 109.5 . . ?
H10D C104 H10E 109.5 . . ?
H10D C104 H10F 109.5 . . ?
H10E C104 H10F 109.5 . . ?
H10G C105 H10H 109.5 . . ?
H10G C105 H10I 109.5 . . ?
H10H C105 H10I 109.5 . . ?
C108 C105 H10G 109.5 . . ?
C108 C105 H10H 109.5 . . ?
C108 C105 H10I 109.5 . . ?
C107 C106 C112 120.6(9) . . ?
C113 C106 C107 116.9(9) . . ?
C113 C106 C112 122.5(7) . . ?
C106 C107 H107 120.2 . . ?
C106 C107 C108 119.7(9) . . ?
C108 C107 H107 120.2 . . ?
C107 C108 C105 114.9(9) . . ?
C110 C108 C105 124.0(9) . . ?
C110 C108 C107 121.1(8) . . ?
H10J C109 H10K 109.5 . . ?
H10J C109 H10L 109.5 . . ?
H10K C109 H10L 109.5 . . ?
C111 C109 H10J 109.5 . . ?
C111 C109 H10K 109.5 . . ?
C111 C109 H10L 109.5 . . ?
C108 C110 H110 118.8 . . ?
C108 C110 C111 122.3(8) . . ?
C111 C110 H110 118.8 . . ?
C110 C111 C109 122.1(9) . . ?
C110 C111 C113 114.5(9) . . ?
C113 C111 C109 123.4(9) . . ?
C106 C112 H11A 109.5 . . ?
C106 C112 H11B 109.5 . . ?
C106 C112 H11C 109.5 . . ?
H11A C112 H11B 109.5 . . ?
H11A C112 H11C 109.5 . . ?
H11B C112 H11C 109.5 . . ?
C106 C113 N10 123.1(6) . . ?
C106 C113 C111 125.5(9) . . ?
C111 C113 N10 111.5(9) . . ?

loop_
_geom_bond_atom_site_label_1
_geom_bond_atom_site_label_2
_geom_bond_distance
_geom_bond_site_symmetry_2
_geom_bond_publ_flag
Fe1 Cl1 2.4260(7) . ?
Fe1 Cl2 2.4119(7) . ?
Fe1 N1 2.216(2) . ?
Fe1 N3 2.314(2) . ?
Fe1 N4 2.247(2) . ?
Fe1 N9 2.160(2) . ?
Fe2 Cl1 2.4389(9) . ?
Fe2 Cl2 2.4379(7) . ?
Fe2 N7 2.301(2) . ?
Fe2 N19 2.177(2) . ?
Fe2 N21 2.219(3) . ?
Fe2 N22 2.223(2) . ?
S1 O1 1.411(3) . ?
S1 O2 1.440(3) . ?
S1 O3 1.412(4) . ?
S1 C84 1.806(5) . ?
S2 O4 1.396(5) . ?
S2 O5 1.403(5) . ?
S2 O6 1.370(5) . ?
S2 C83 1.823(7) . ?
N1 C4 1.325(4) . ?
N1 C6 1.359(3) . ?
N2 N5 1.349(3) . ?
N2 C3 1.450(3) . ?
N2 C11 1.347(4) . ?
N3 C1 1.331(3) . ?
N3 C20 1.358(3) . ?
N4 N5 1.309(3) . ?
N4 C2 1.370(4) . ?
N6 C6 1.340(4) . ?
N6 C17 1.326(3) . ?
N7 C12 1.333(3) . ?
N7 C20 1.361(3) . ?
N8 N11 1.352(3) . ?
N8 C15 1.448(3) . ?
N8 C18 1.349(4) . ?
N9 N11 1.302(3) . ?
N9 C5 1.359(3) . ?
N10 N13 1.358(4) . ?
N10 C25 1.334(4) . ?
N10 C60 1.494(11) . ?
N10 C113 1.427(11) . ?
N12 N1A 1.347(3) . ?
N12 C27 1.346(4) . ?
N12 C29 1.450(3) . ?
N13 N16 1.312(4) . ?
N14 C47 1.338(4) . ?
N14 C50 1.323(4) . ?
N15 N18 1.359(3) . ?
N15 C35 1.334(4) . ?
N15 C41 1.443(5) . ?
N16 C13 1.362(3) . ?
N17 N18 1.286(4) . ?
N17 C36 1.357(4) . ?
N19 N1A 1.311(3) . ?
N19 C38 1.354(3) . ?
C1 C5 1.454(4) . ?
C1 C14 1.406(4) . ?
C2 C4 1.459(4) . ?
C2 C11 1.366(4) . ?
C3 C7 1.389(4) . ?
C3 C10 1.392(4) . ?
N20 N21 1.312(4) . ?
N20 N23 1.355(4) . ?
N21 C46 1.362(4) . ?
C4 C37 1.411(4) . ?
C5 C18 1.373(4) . ?
N22 C45 1.327(4) . ?
N22 C47 1.349(4) . ?
C6 C9 1.433(4) . ?
C7 C8 1.387(4) . ?
C7 C22 1.513(4) . ?
C8 H8 0.9500 . ?
C8 C19 1.394(4) . ?
C9 C32 1.407(4) . ?
C9 C52 1.395(5) . ?
N23 C59 1.347(5) . ?
N23 C88 1.442(5) . ?
N23 C102 1.433(5) . ?
C10 C21 1.391(4) . ?
C10 C24 1.513(4) . ?
C11 H11 0.9500 . ?
C12 C38 1.465(4) . ?
C12 C39 1.406(4) . ?
C13 C17 1.462(4) . ?
C13 C25 1.363(4) . ?
C14 H14 0.9500 . ?
C14 C30 1.360(4) . ?
C15 C31 1.393(4) . ?
C15 C33 1.376(5) . ?
C16 C20 1.414(4) . ?
C16 C30 1.410(4) . ?
C16 C40 1.408(4) . ?
C17 C26 1.418(4) . ?
C18 H18 0.9500 . ?
C19 C21 1.390(4) . ?
C19 C55 1.508(4) . ?
C21 H21 0.9500 . ?
C22 H22A 0.9800 . ?
C22 H22B 0.9800 . ?
C22 H22C 0.9800 . ?
C23 H23 0.9500 . ?
C23 C33 1.400(4) . ?
C23 C43 1.392(5) . ?
C24 H24A 0.9800 . ?
C24 H24B 0.9800 . ?
C24 H24C 0.9800 . ?
C25 H25 0.9500 . ?
C26 H26 0.9500 . ?
C26 C32 1.351(5) . ?
C27 H27 0.9500 . ?
C27 C38 1.369(4) . ?
C28 H28 0.9500 . ?
C28 C49 1.389(4) . ?
C28 C54 1.372(5) . ?
C29 C49 1.394(4) . ?
C29 C51 1.380(5) . ?
C30 H30 0.9500 . ?
C31 C34 1.389(4) . ?
C31 C48 1.502(5) . ?
C32 H32 0.9500 . ?
C33 C58 1.520(5) . ?
C34 H34 0.9500 . ?
C34 C43 1.386(5) . ?
C35 H35 0.9500 . ?
C35 C36 1.370(4) . ?
C36 C50 1.453(5) . ?
C37 H37 0.9500 . ?
C37 C52 1.363(4) . ?
F1 C84 1.332(6) . ?
C39 H39 0.9500 . ?
C39 C40 1.364(4) . ?
C40 H40 0.9500 . ?
C41 C42 1.400(6) . ?
C41 C67 1.395(5) . ?
C42 C53 1.499(5) . ?
C42 C72 1.388(6) . ?
C43 C1A 1.511(4) . ?
C44 C47 1.430(4) . ?
C44 C66 1.403(6) . ?
C44 C70 1.400(6) . ?
C45 C46 1.452(5) . ?
C45 C56 1.412(5) . ?
C46 C59 1.368(5) . ?
C48 H48A 0.9800 . ?
C48 H48B 0.9800 . ?
C48 H48C 0.9800 . ?
C49 C69 1.500(5) . ?
C50 C57 1.421(5) . ?
C51 C68 1.389(5) . ?
C51 C76 1.517(5) . ?
C52 H52 0.9500 . ?
C53 H53A 0.9800 . ?
C53 H53B 0.9800 . ?
C53 H53C 0.9800 . ?
C54 C68 1.409(5) . ?
C54 C71 1.509(5) . ?
C55 H55A 0.9800 . ?
C55 H55B 0.9800 . ?
C55 H55C 0.9800 . ?
F2 C83 1.368(9) . ?
C56 H56 0.9500 . ?
C56 C70 1.348(6) . ?
C57 H57 0.9500 . ?
C57 C66 1.341(6) . ?
F3 C83 1.358(8) . ?
F4 C84 1.397(8) . ?
C1A H1AA 0.9800 . ?
C1A H1AB 0.9800 . ?
C1A H1AC 0.9800 . ?
F5 C84 1.313(7) . ?
C58 H58A 0.9800 . ?
C58 H58B 0.9800 . ?
C58 H58C 0.9800 . ?
C59 H59 0.9500 . ?
C60 C61 1.426(13) . ?
C60 C65 1.380(11) . ?
C61 C62 1.361(12) . ?
C61 C79 1.511(13) . ?
C62 H62 0.9500 . ?
C62 C63 1.401(13) . ?
C63 C64 1.377(13) . ?
C63 C93 1.501(12) . ?
C64 H64 0.9500 . ?
C64 C65 1.428(12) . ?
C65 C82 1.501(12) . ?
C66 H66 0.9500 . ?
C67 C73 1.479(8) . ?
C67 C77 1.437(9) . ?
C68 H68 0.9500 . ?
C69 H69A 0.9800 . ?
C69 H69B 0.9800 . ?
C69 H69C 0.9800 . ?
C70 H70 0.9500 . ?
C71 H71A 0.9800 . ?
C71 H71B 0.9800 . ?
C71 H71C 0.9800 . ?
C72 H72 0.9500 . ?
C72 C81 1.349(8) . ?
C73 H73A 0.9800 . ?
C73 H73B 0.9800 . ?
C73 H73C 0.9800 . ?
N24 C80 1.147(6) . ?
C74 C75 1.395(8) . ?
C74 N25 1.130(9) . ?
C75 H75A 0.9800 . ?
C75 H75B 0.9800 . ?
C75 H75C 0.9800 . ?
C76 H76A 0.9800 . ?
C76 H76B 0.9800 . ?
C76 H76C 0.9800 . ?
C77 H77 0.9500 . ?
C77 C81 1.369(10) . ?
C78 H78A 0.9800 . ?
C78 H78B 0.9800 . ?
C78 H78C 0.9800 . ?
C78 C80 1.448(7) . ?
C79 H79A 0.9800 . ?
C79 H79B 0.9800 . ?
C79 H79C 0.9800 . ?
F6 C83 1.278(8) . ?
C81 C95 1.518(9) . ?
C82 H82A 0.9800 . ?
C82 H82B 0.9800 . ?
C82 H82C 0.9800 . ?
C85 H85A 0.9800 . ?
C85 H85B 0.9800 . ?
C85 H85C 0.9800 . ?
C85 C87 1.550(11) . ?
C86 H86A 0.9800 . ?
C86 H86B 0.9800 . ?
C86 H86C 0.9800 . ?
C86 C89 1.462(9) . ?
C87 C88 1.3900 . ?
C87 C92 1.3900 . ?
C88 C89 1.3900 . ?
C89 C90 1.3900 . ?
C90 H90 0.9500 . ?
C90 C91 1.3900 . ?
C91 C92 1.3900 . ?
C91 C94 1.504(9) . ?
C92 H92 0.9500 . ?
C93 H93A 0.9800 . ?
C93 H93B 0.9800 . ?
C93 H93C 0.9800 . ?
C94 H94A 0.9800 . ?
C94 H94B 0.9800 . ?
C94 H94C 0.9800 . ?
C95 H95A 0.9800 . ?
C95 H95B 0.9800 . ?
C95 H95C 0.9800 . ?
C96 H96A 0.9800 . ?
C96 H96B 0.9800 . ?
C96 H96C 0.9800 . ?
C96 C99 1.533(10) . ?
C97 C98 1.3900 . ?
C97 C102 1.3900 . ?
C97 C104 1.565(12) . ?
C98 H98 0.9500 . ?
C98 C99 1.3900 . ?
C99 C100 1.3900 . ?
C100 H100 0.9500 . ?
C100 C101 1.3900 . ?
C101 C102 1.3900 . ?
C101 C103 1.489(11) . ?
C103 H10A 0.9800 . ?
C103 H10B 0.9800 . ?
C103 H10C 0.9800 . ?
C104 H10D 0.9800 . ?
C104 H10E 0.9800 . ?
C104 H10F 0.9800 . ?
C105 H10G 0.9800 . ?
C105 H10H 0.9800 . ?
C105 H10I 0.9800 . ?
C105 C108 1.553(12) . ?
C106 C107 1.395(10) . ?
C106 C112 1.511(11) . ?
C106 C113 1.376(14) . ?
C107 H107 0.9500 . ?
C107 C108 1.422(12) . ?
C108 C110 1.346(15) . ?
C109 H10J 0.9800 . ?
C109 H10K 0.9800 . ?
C109 H10L 0.9800 . ?
C109 C111 1.511(15) . ?
C110 H110 0.9500 . ?
C110 C111 1.407(14) . ?
C111 C113 1.422(10) . ?
C112 H11A 0.9800 . ?
C112 H11B 0.9800 . ?
C112 H11C 0.9800 . ?

loop_
_geom_torsion_atom_site_label_1
_geom_torsion_atom_site_label_2
_geom_torsion_atom_site_label_3
_geom_torsion_atom_site_label_4
_geom_torsion
_geom_torsion_site_symmetry_1
_geom_torsion_site_symmetry_2
_geom_torsion_site_symmetry_3
_geom_torsion_site_symmetry_4
_geom_torsion_publ_flag
Fe1 N1 C4 C2 13.3(3) . . . . ?
Fe1 N1 C4 C37 -163.6(3) . . . . ?
Fe1 N1 C6 N6 -18.9(3) . . . . ?
Fe1 N1 C6 C9 160.6(2) . . . . ?
Fe1 N3 C1 C5 17.0(3) . . . . ?
Fe1 N3 C1 C14 -160.2(2) . . . . ?
Fe1 N3 C20 N7 -24.7(3) . . . . ?
Fe1 N3 C20 C16 154.9(2) . . . . ?
Fe1 N4 N5 N2 -168.64(18) . . . . ?
Fe1 N4 C2 C4 -6.2(3) . . . . ?
Fe1 N4 C2 C11 171.35(19) . . . . ?
Fe1 N9 N11 N8 -168.4(2) . . . . ?
Fe1 N9 C5 C1 -8.0(3) . . . . ?
Fe1 N9 C5 C18 170.5(2) . . . . ?
Fe2 N7 C12 C38 16.4(3) . . . . ?
Fe2 N7 C12 C39 -161.5(3) . . . . ?
Fe2 N7 C20 N3 -24.0(4) . . . . ?
Fe2 N7 C20 C16 156.4(2) . . . . ?
Fe2 N19 N1A N12 -170.4(2) . . . . ?
Fe2 N19 C38 C12 -6.1(4) . . . . ?
Fe2 N19 C38 C27 172.4(2) . . . . ?
Fe2 N21 C46 C45 -0.8(4) . . . . ?
Fe2 N21 C46 C59 -174.7(2) . . . . ?
Fe2 N22 C45 C46 19.0(4) . . . . ?
Fe2 N22 C45 C56 -162.2(3) . . . . ?
Fe2 N22 C47 N14 -21.1(4) . . . . ?
Fe2 N22 C47 C44 160.0(3) . . . . ?
N1 C4 C37 C52 2.3(5) . . . . ?
N1 C6 C9 C32 -177.0(3) . . . . ?
N1 C6 C9 C52 3.0(4) . . . . ?
N2 C3 C7 C8 -179.8(3) . . . . ?
N2 C3 C7 C22 -0.5(5) . . . . ?
N2 C3 C10 C21 -179.8(3) . . . . ?
N2 C3 C10 C24 1.4(4) . . . . ?
N3 C1 C5 N9 -7.0(4) . . . . ?
N3 C1 C5 C18 175.0(3) . . . . ?
N3 C1 C14 C30 1.2(5) . . . . ?
N4 C2 C4 N1 -4.4(4) . . . . ?
N4 C2 C4 C37 172.6(3) . . . . ?
N4 C2 C11 N2 -0.3(3) . . . . ?
N5 N2 C3 C7 -83.3(3) . . . . ?
N5 N2 C3 C10 97.5(3) . . . . ?
N5 N2 C11 C2 0.1(3) . . . . ?
N5 N4 C2 C4 -177.2(2) . . . . ?
N5 N4 C2 C11 0.3(3) . . . . ?
O1 S1 C84 F1 174.4(5) . . . . ?
O1 S1 C84 F4 -64.1(4) . . . . ?
O1 S1 C84 F5 53.4(6) . . . . ?
N6 C6 C9 C32 2.4(4) . . . . ?
N6 C6 C9 C52 -177.6(3) . . . . ?
N6 C17 C26 C32 2.0(5) . . . . ?
N7 C12 C38 N19 -7.5(4) . . . . ?
N7 C12 C38 C27 174.4(3) . . . . ?
N7 C12 C39 C40 1.5(5) . . . . ?
N8 C15 C31 C34 -178.4(2) . . . . ?
N8 C15 C31 C48 1.2(4) . . . . ?
N8 C15 C33 C23 177.7(3) . . . . ?
N8 C15 C33 C58 -0.6(5) . . . . ?
N9 C5 C18 N8 -0.2(3) . . . . ?
N10 N13 N16 C13 -0.4(3) . . . . ?
N10 C60 C61 C62 -176.1(8) . . . . ?
N10 C60 C61 C79 6.3(13) . . . . ?
N10 C60 C65 C64 176.8(6) . . . . ?
N10 C60 C65 C82 -3.9(11) . . . . ?
N11 N8 C15 C31 99.4(3) . . . . ?
N11 N8 C15 C33 -80.4(3) . . . . ?
N11 N8 C18 C5 -0.6(4) . . . . ?
N11 N9 C5 C1 -177.5(2) . . . . ?
N11 N9 C5 C18 0.9(3) . . . . ?
N12 C27 C38 N19 -0.1(4) . . . . ?
N12 C27 C38 C12 178.1(3) . . . . ?
N12 C29 C49 C28 179.2(3) . . . . ?
N12 C29 C49 C69 -0.5(4) . . . . ?
N12 C29 C51 C68 179.2(3) . . . . ?
N12 C29 C51 C76 -0.7(5) . . . . ?
N13 N10 C25 C13 -0.5(3) . . . . ?
N13 N10 C60 C61 56.9(9) . . . . ?
N13 N10 C60 C65 -119.3(6) . . . . ?
N13 N10 C113 C106 -109.2(8) . . . . ?
N13 N10 C113 C111 72.5(7) . . . . ?
N13 N16 C13 C17 -179.6(3) . . . . ?
N13 N16 C13 C25 0.2(3) . . . . ?
N14 C50 C57 C66 0.9(6) . . . . ?
N15 C35 C36 N17 -0.1(3) . . . . ?
N15 C35 C36 C50 -177.5(3) . . . . ?
N15 C41 C42 C53 3.2(5) . . . . ?
N15 C41 C42 C72 -178.4(3) . . . . ?
N15 C41 C67 C73 -0.5(6) . . . . ?
N15 C41 C67 C77 178.3(4) . . . . ?
N16 C13 C17 N6 171.1(3) . . . . ?
N16 C13 C17 C26 -9.8(4) . . . . ?
N16 C13 C25 N10 0.2(3) . . . . ?
N17 C36 C50 N14 176.0(3) . . . . ?
N17 C36 C50 C57 -7.3(5) . . . . ?
N18 N15 C35 C36 -0.2(3) . . . . ?
N18 N15 C41 C42 62.7(4) . . . . ?
N18 N15 C41 C67 -117.4(3) . . . . ?
N18 N17 C36 C35 0.5(4) . . . . ?
N18 N17 C36 C50 178.0(3) . . . . ?
N1A N12 C27 C38 -0.1(4) . . . . ?
N1A N12 C29 C49 -72.8(4) . . . . ?
N1A N12 C29 C51 107.5(4) . . . . ?
N1A N19 C38 C12 -178.2(3) . . . . ?
N1A N19 C38 C27 0.3(4) . . . . ?
C1 N3 C20 N7 175.5(2) . . . . ?
C1 N3 C20 C16 -4.9(4) . . . . ?
C1 C5 C18 N8 178.0(3) . . . . ?
C1 C14 C30 C16 -2.4(5) . . . . ?
C2 N4 N5 N2 -0.3(3) . . . . ?
C2 C4 C37 C52 -174.4(3) . . . . ?
C3 N2 N5 N4 179.5(2) . . . . ?
C3 N2 C11 C2 -179.2(3) . . . . ?
C3 C7 C8 C19 -0.1(5) . . . . ?
C3 C10 C21 C19 -0.7(5) . . . . ?
N20 N21 C46 C45 172.7(3) . . . . ?
N20 N21 C46 C59 -1.1(4) . . . . ?
N20 N23 C59 C46 -0.8(4) . . . . ?
N20 N23 C88 C87 123.8(3) . . . . ?
N20 N23 C88 C89 -54.3(5) . . . . ?
N20 N23 C102 C97 107.3(5) . . . . ?
N20 N23 C102 C101 -76.1(5) . . . . ?
N21 N20 N23 C59 0.1(4) . . . . ?
N21 N20 N23 C88 177.8(3) . . . . ?
N21 N20 N23 C102 -161.0(4) . . . . ?
N21 C46 C59 N23 1.1(4) . . . . ?
C4 N1 C6 N6 177.7(2) . . . . ?
C4 N1 C6 C9 -2.9(4) . . . . ?
C4 C2 C11 N2 176.7(3) . . . . ?
C4 C37 C52 C9 -2.0(5) . . . . ?
C5 N9 N11 N8 -1.3(3) . . . . ?
C5 C1 C14 C30 -175.9(3) . . . . ?
N22 C45 C46 N21 -11.8(4) . . . . ?
N22 C45 C46 C59 160.0(4) . . . . ?
N22 C45 C56 C70 1.0(6) . . . . ?
C6 N1 C4 C2 177.1(2) . . . . ?
C6 N1 C4 C37 0.2(4) . . . . ?
C6 N6 C17 C13 179.5(2) . . . . ?
C6 N6 C17 C26 0.4(4) . . . . ?
C6 C9 C32 C26 0.1(5) . . . . ?
C6 C9 C52 C37 -0.5(5) . . . . ?
C7 C3 C10 C21 1.1(5) . . . . ?
C7 C3 C10 C24 -177.7(3) . . . . ?
C7 C8 C19 C21 0.4(5) . . . . ?
C7 C8 C19 C55 -179.4(4) . . . . ?
C8 C19 C21 C10 0.0(5) . . . . ?
N23 N20 N21 Fe2 172.5(2) . . . . ?
N23 N20 N21 C46 0.6(4) . . . . ?
N23 C88 C89 C86 -2.9(7) . . . . ?
N23 C88 C89 C90 178.0(5) . . . . ?
C10 C3 C7 C8 -0.7(5) . . . . ?
C10 C3 C7 C22 178.6(3) . . . . ?
C11 N2 N5 N4 0.1(3) . . . . ?
C11 N2 C3 C7 95.9(4) . . . . ?
C11 N2 C3 C10 -83.3(4) . . . . ?
C11 C2 C4 N1 178.9(3) . . . . ?
C11 C2 C4 C37 -4.2(5) . . . . ?
C12 N7 C20 N3 174.9(3) . . . . ?
C12 N7 C20 C16 -4.7(4) . . . . ?
C12 C39 C40 C16 -1.9(5) . . . . ?
C13 C17 C26 C32 -177.1(3) . . . . ?
C14 C1 C5 N9 170.3(3) . . . . ?
C14 C1 C5 C18 -7.7(5) . . . . ?
C15 N8 N11 N9 174.2(3) . . . . ?
C15 N8 C18 C5 -172.8(3) . . . . ?
C15 C31 C34 C43 -0.1(4) . . . . ?
C17 N6 C6 N1 176.8(2) . . . . ?
C17 N6 C6 C9 -2.6(4) . . . . ?
C17 C13 C25 N10 179.9(3) . . . . ?
C17 C26 C32 C9 -2.2(5) . . . . ?
C18 N8 N11 N9 1.2(3) . . . . ?
C18 N8 C15 C31 -89.0(4) . . . . ?
C18 N8 C15 C33 91.2(4) . . . . ?
C20 N3 C1 C5 179.7(2) . . . . ?
C20 N3 C1 C14 2.5(4) . . . . ?
C20 N7 C12 C38 179.7(3) . . . . ?
C20 N7 C12 C39 1.8(5) . . . . ?
C20 C16 C30 C14 0.0(5) . . . . ?
C20 C16 C40 C39 -0.8(5) . . . . ?
C22 C7 C8 C19 -179.4(3) . . . . ?
C24 C10 C21 C19 178.1(3) . . . . ?
C25 N10 N13 N16 0.6(4) . . . . ?
C25 N10 C60 C61 -106.6(8) . . . . ?
C25 N10 C60 C65 77.3(8) . . . . ?
C25 N10 C113 C106 58.5(10) . . . . ?
C25 N10 C113 C111 -119.8(6) . . . . ?
C25 C13 C17 N6 -8.6(4) . . . . ?
C25 C13 C17 C26 170.6(3) . . . . ?
O2 S1 C84 F1 56.7(6) . . . . ?
O2 S1 C84 F4 178.2(4) . . . . ?
O2 S1 C84 F5 -64.3(5) . . . . ?
C27 N12 N1A N19 0.3(4) . . . . ?
C27 N12 C29 C49 103.8(4) . . . . ?
C27 N12 C29 C51 -76.0(4) . . . . ?
C28 C54 C68 C51 -0.2(6) . . . . ?
C29 N12 N1A N19 177.3(3) . . . . ?
C29 N12 C27 C38 -176.9(3) . . . . ?
C29 C51 C68 C54 1.2(6) . . . . ?
C30 C16 C20 N3 3.7(5) . . . . ?
C30 C16 C20 N7 -176.7(3) . . . . ?
C30 C16 C40 C39 -179.8(3) . . . . ?
C31 C15 C33 C23 -2.1(5) . . . . ?
C31 C15 C33 C58 179.6(3) . . . . ?
C31 C34 C43 C23 -0.3(4) . . . . ?
C31 C34 C43 C1A 178.4(3) . . . . ?
C32 C9 C52 C37 179.5(4) . . . . ?
C33 C15 C31 C34 1.4(4) . . . . ?
C33 C15 C31 C48 -179.0(3) . . . . ?
C33 C23 C43 C34 -0.5(5) . . . . ?
C33 C23 C43 C1A -179.2(3) . . . . ?
C35 N15 N18 N17 0.5(3) . . . . ?
C35 N15 C41 C42 -110.9(4) . . . . ?
C35 N15 C41 C67 69.0(4) . . . . ?
C35 C36 C50 N14 -7.1(5) . . . . ?
C35 C36 C50 C57 169.6(3) . . . . ?
C36 N17 N18 N15 -0.6(3) . . . . ?
C36 C50 C57 C66 -175.6(4) . . . . ?
C38 N19 N1A N12 -0.3(4) . . . . ?
C38 C12 C39 C40 -176.3(3) . . . . ?
C39 C12 C38 N19 170.4(3) . . . . ?
C39 C12 C38 C27 -7.6(6) . . . . ?
C40 C16 C20 N3 -175.4(3) . . . . ?
C40 C16 C20 N7 4.2(5) . . . . ?
C40 C16 C30 C14 179.1(3) . . . . ?
O3 S1 C84 F1 -63.9(6) . . . . ?
O3 S1 C84 F4 57.6(4) . . . . ?
O3 S1 C84 F5 175.1(5) . . . . ?
C41 N15 N18 N17 -174.2(3) . . . . ?
C41 N15 C35 C36 173.8(3) . . . . ?
C41 C42 C72 C81 -0.4(7) . . . . ?
C41 C67 C77 C81 0.7(8) . . . . ?
C42 C41 C67 C73 179.5(4) . . . . ?
C42 C41 C67 C77 -1.8(6) . . . . ?
C42 C72 C81 C77 -0.6(9) . . . . ?
C42 C72 C81 C95 -178.8(6) . . . . ?
C43 C23 C33 C15 1.6(5) . . . . ?
C43 C23 C33 C58 180.0(3) . . . . ?
C45 N22 C47 N14 175.1(3) . . . . ?
C45 N22 C47 C44 -3.8(5) . . . . ?
C45 C46 C59 N23 -171.3(4) . . . . ?
C45 C56 C70 C44 -2.7(6) . . . . ?
C46 C45 C56 C70 179.8(4) . . . . ?
C47 N14 C50 C36 175.8(3) . . . . ?
C47 N14 C50 C57 -0.8(5) . . . . ?
C47 N22 C45 C46 -176.6(3) . . . . ?
C47 N22 C45 C56 2.3(5) . . . . ?
C47 C44 C66 C57 -1.1(6) . . . . ?
C47 C44 C70 C56 1.2(6) . . . . ?
C48 C31 C34 C43 -179.7(3) . . . . ?
C49 C28 C54 C68 -1.5(5) . . . . ?
C49 C28 C54 C71 178.2(3) . . . . ?
C49 C29 C51 C68 -0.5(5) . . . . ?
C49 C29 C51 C76 179.5(4) . . . . ?
C50 N14 C47 N22 -179.0(3) . . . . ?
C50 N14 C47 C44 -0.2(5) . . . . ?
C50 C57 C66 C44 0.2(6) . . . . ?
C51 C29 C49 C28 -1.0(5) . . . . ?
C51 C29 C49 C69 179.3(3) . . . . ?
C52 C9 C32 C26 -179.9(3) . . . . ?
C53 C42 C72 C81 178.0(5) . . . . ?
C54 C28 C49 C29 2.0(5) . . . . ?
C54 C28 C49 C69 -178.3(3) . . . . ?
C55 C19 C21 C10 179.8(3) . . . . ?
C56 C45 C46 N21 169.3(3) . . . . ?
C56 C45 C46 C59 -18.9(6) . . . . ?
C59 N23 C88 C87 -59.2(6) . . . . ?
C59 N23 C88 C89 122.7(5) . . . . ?
C59 N23 C102 C97 -52.6(6) . . . . ?
C59 N23 C102 C101 124.0(4) . . . . ?
O4 S2 C83 F2 57.3(6) . . . . ?
O4 S2 C83 F3 -59.5(6) . . . . ?
O4 S2 C83 F6 179.8(7) . . . . ?
C60 N10 N13 N16 -165.3(4) . . . . ?
C60 N10 C25 C13 164.2(5) . . . . ?
C60 C61 C62 C63 0.6(12) . . . . ?
C61 C60 C65 C64 0.6(12) . . . . ?
C61 C60 C65 C82 179.9(8) . . . . ?
C61 C62 C63 C64 -1.2(12) . . . . ?
C61 C62 C63 C93 -179.6(8) . . . . ?
C62 C63 C64 C65 1.6(11) . . . . ?
C63 C64 C65 C60 -1.2(11) . . . . ?
C63 C64 C65 C82 179.4(7) . . . . ?
C65 C60 C61 C62 -0.3(13) . . . . ?
C65 C60 C61 C79 -177.8(9) . . . . ?
C66 C44 C47 N14 1.2(5) . . . . ?
C66 C44 C47 N22 179.9(3) . . . . ?
C66 C44 C70 C56 -176.3(4) . . . . ?
C67 C41 C42 C53 -176.7(3) . . . . ?
C67 C41 C42 C72 1.6(5) . . . . ?
C67 C77 C81 C72 0.5(10) . . . . ?
C67 C77 C81 C95 178.7(6) . . . . ?
C70 C44 C47 N14 -176.7(3) . . . . ?
C70 C44 C47 N22 2.1(5) . . . . ?
C70 C44 C66 C57 176.5(4) . . . . ?
C71 C54 C68 C51 -179.9(4) . . . . ?
O5 S2 C83 F2 175.1(5) . . . . ?
O5 S2 C83 F3 58.4(6) . . . . ?
O5 S2 C83 F6 -62.3(8) . . . . ?
C73 C67 C77 C81 179.4(6) . . . . ?
C76 C51 C68 C54 -178.9(4) . . . . ?
C79 C61 C62 C63 178.1(9) . . . . ?
O6 S2 C83 F2 -62.6(6) . . . . ?
O6 S2 C83 F3 -179.4(5) . . . . ?
O6 S2 C83 F6 59.9(8) . . . . ?
C85 C87 C88 N23 -0.9(7) . . . . ?
C85 C87 C88 C89 177.4(7) . . . . ?
C85 C87 C92 C91 -177.5(7) . . . . ?
C86 C89 C90 C91 -179.1(6) . . . . ?
C87 C88 C89 C86 179.1(6) . . . . ?
C87 C88 C89 C90 0.0 . . . . ?
C88 N23 C59 C46 -177.8(5) . . . . ?
C88 C87 C92 C91 0.0 . . . . ?
C88 C89 C90 C91 0.0 . . . . ?
C89 C90 C91 C92 0.0 . . . . ?
C89 C90 C91 C94 178.4(6) . . . . ?
C90 C91 C92 C87 0.0 . . . . ?
C92 C87 C88 N23 -178.3(5) . . . . ?
C92 C87 C88 C89 0.0 . . . . ?
C93 C63 C64 C65 180.0(7) . . . . ?
C94 C91 C92 C87 -178.3(6) . . . . ?
C96 C99 C100 C101 174.3(7) . . . . ?
C97 C98 C99 C96 -174.3(7) . . . . ?
C97 C98 C99 C100 0.0 . . . . ?
C98 C97 C102 N23 176.4(6) . . . . ?
C98 C97 C102 C101 0.0 . . . . ?
C98 C99 C100 C101 0.0 . . . . ?
C99 C100 C101 C102 0.0 . . . . ?
C99 C100 C101 C103 -179.6(8) . . . . ?
C100 C101 C102 N23 -176.9(5) . . . . ?
C100 C101 C102 C97 0.0 . . . . ?
C102 N23 C59 C46 162.0(4) . . . . ?
C102 C97 C98 C99 0.0 . . . . ?
C103 C101 C102 N23 2.7(8) . . . . ?
C103 C101 C102 C97 179.6(8) . . . . ?
C104 C97 C98 C99 -179.3(8) . . . . ?
C104 C97 C102 N23 -4.3(8) . . . . ?
C104 C97 C102 C101 179.3(8) . . . . ?
C105 C108 C110 C111 175.9(9) . . . . ?
C106 C107 C108 C105 -174.4(7) . . . . ?
C106 C107 C108 C110 3.5(12) . . . . ?
C107 C106 C113 N10 -177.8(7) . . . . ?
C107 C106 C113 C111 0.3(12) . . . . ?
C107 C108 C110 C111 -1.8(14) . . . . ?
C108 C110 C111 C109 -179.9(9) . . . . ?
C108 C110 C111 C113 -0.6(13) . . . . ?
C109 C111 C113 N10 -1.1(11) . . . . ?
C109 C111 C113 C106 -179.3(8) . . . . ?
C110 C111 C113 N10 179.7(7) . . . . ?
C110 C111 C113 C106 1.4(12) . . . . ?
C112 C106 C107 C108 175.8(7) . . . . ?
C112 C106 C113 N10 3.7(12) . . . . ?
C112 C106 C113 C111 -178.2(8) . . . . ?
C113 N10 N13 N16 170.4(5) . . . . ?
C113 N10 C25 C13 -168.9(6) . . . . ?
C113 C106 C107 C108 -2.7(11) . . . . ?

loop_
_smtbx_masks_void_nr
_smtbx_masks_void_average_x
_smtbx_masks_void_average_y
_smtbx_masks_void_average_z
_smtbx_masks_void_volume
_smtbx_masks_void_count_electrons
_smtbx_masks_void_content
1 0.000 0.500 0.500 827.5 273.1 ?
